data_7702263
loop_
_publ_author_name
'Lawrence, Samuel R.'
'Cordes, David B.'
'Slawin, Alexandra M. Z.'
'Stasch, Andreas'

_publ_section_title
;
 Mechanistic insights of anionic ligand exchange and fullerene reduction
 with magnesium(i) compounds.
;
_journal_issue 45
_journal_name_full 'Dalton transactions (Cambridge, England : 2003)'
_journal_page_first 16936
_journal_page_last 16942
_journal_paper_doi 10.1039/c9dt03976g
_journal_volume 48
_journal_year 2019
_chemical_formula_moiety 'C276 H264 Mg6 N12 P6'
_chemical_formula_sum 'C276 H264 Mg6 N12 P6'
_chemical_formula_weight 4080.87
_chemical_properties_physical Air-sensitive
_space_group_crystal_system trigonal
_space_group_IT_number 148
_space_group_name_Hall '-R 3'
_space_group_name_H-M_alt 'R -3 :H'
_atom_sites_solution_hydrogens geom
_atom_sites_solution_primary direct
_atom_sites_solution_secondary difmap
_audit_creation_date 2018-11-16
_audit_creation_method 'by CrystalStructure 4.3'
_audit_update_record
;
2019-05-08 deposited with the CCDC.	2019-10-29 downloaded from the CCDC.
;
_cell_angle_alpha 90.0000
_cell_angle_beta 90.0000
_cell_angle_gamma 120.0000
_cell_formula_units_Z 3
_cell_length_a 21.4770(2)
_cell_length_b 21.4770(2)
_cell_length_c 45.3378(5)
_cell_measurement_reflns_used 21975
_cell_measurement_temperature 173
_cell_measurement_theta_max 67.96
_cell_measurement_theta_min 2.56
_cell_volume 18110.8(3)
_computing_cell_refinement 'CrysAlisPro 1.171.38.46 (Rigaku OD, 2015)'
_computing_data_collection 'CrysAlisPro 1.171.38.46 (Rigaku OD, 2015)'
_computing_data_reduction 'CrysAlisPro 1.171.38.46 (Rigaku OD, 2015)'
_computing_molecular_graphics 'CrystalStructure 4.3'
_computing_publication_material 'CrystalStructure 4.3 (Rigaku, 2018)'
_computing_structure_refinement 'SHELXL Version 2018/3 (Sheldrick, 2008)'
_computing_structure_solution 'SHELXT Version 2018/2 (Sheldrick, 2014)'
_diffrn_ambient_temperature 173
_diffrn_detector_area_resol_mean 5.811
_diffrn_measured_fraction_theta_full 0.999
_diffrn_measured_fraction_theta_max 0.997
_diffrn_measurement_device_type 'Rigaku XtaLAB P100'
_diffrn_measurement_method \w
_diffrn_radiation_type 'Cu K\a'
_diffrn_radiation_wavelength 1.54184
_diffrn_reflns_av_R_equivalents 0.0467
_diffrn_reflns_av_unetI/netI 0.0234
_diffrn_reflns_Laue_measured_fraction_full 0.999
_diffrn_reflns_Laue_measured_fraction_max 0.997
_diffrn_reflns_limit_h_max 25
_diffrn_reflns_limit_h_min -25
_diffrn_reflns_limit_k_max 20
_diffrn_reflns_limit_k_min -25
_diffrn_reflns_limit_l_max 49
_diffrn_reflns_limit_l_min -54
_diffrn_reflns_number 64511
_diffrn_reflns_point_group_measured_fraction_full 0.999
_diffrn_reflns_point_group_measured_fraction_max 0.997
_diffrn_reflns_theta_full 67.684
_diffrn_reflns_theta_max 68.294
_diffrn_reflns_theta_min 2.568
_diffrn_standards_number 0
_exptl_absorpt_coefficient_mu 0.995
_exptl_absorpt_correction_T_max 0.961
_exptl_absorpt_correction_T_min 0.736
_exptl_absorpt_correction_type multi-scan
_exptl_absorpt_process_details
;
CrysAlisPro 1.171.38.46 (Rigaku Oxford Diffraction, 2015)
Empirical absorption correction using spherical harmonics,
 implemented in SCALE3 ABSPACK scaling algorithm.
;
_exptl_crystal_colour black
_exptl_crystal_density_diffrn 1.122
_exptl_crystal_density_method 'not measured'
_exptl_crystal_description prism
_exptl_crystal_F_000 6498.00
_exptl_crystal_recrystallization_method 'Re-crystallisation from solvent: Pentane'
_exptl_crystal_size_max 0.350
_exptl_crystal_size_mid 0.100
_exptl_crystal_size_min 0.040
_refine_diff_density_max 0.630
_refine_diff_density_min -0.511
_refine_ls_extinction_method none
_refine_ls_goodness_of_fit_ref 1.060
_refine_ls_hydrogen_treatment refxyz
_refine_ls_number_parameters 502
_refine_ls_number_reflns 7370
_refine_ls_number_restraints 447
_refine_ls_R_factor_all 0.0627
_refine_ls_R_factor_gt 0.0544
_refine_ls_shift/su_max 0.002
_refine_ls_structure_factor_coef Fsqd
_refine_ls_weighting_details 'w = 1/[\s^2^(Fo^2^)+(0.0793P)^2^+35.0550P] where P=(Fo^2^+2Fc^2^)/3'
_refine_ls_weighting_scheme calc
_refine_ls_wR_factor_gt 0.1509
_refine_ls_wR_factor_ref 0.1582
_reflns_Friedel_coverage 0.000
_reflns_number_gt 6225
_reflns_number_total 7370
_reflns_threshold_expression F^2^>2.0\s(F^2^)
_cod_data_source_file c9dt03976g2.cif
_cod_data_source_block 7'
_cod_original_cell_volume 18110.8(4)
_cod_original_sg_symbol_H-M R-3
_cod_database_code 7702263

loop_
_space_group_symop_operation_xyz
'x, y, z'
'-y, x-y, z'
'-x+y, -x, z'
'x+2/3, y+1/3, z+1/3'
'-y+2/3, x-y+1/3, z+1/3'
'-x+y+2/3, -x+1/3, z+1/3'
'x+1/3, y+2/3, z+2/3'
'-y+1/3, x-y+2/3, z+2/3'
'-x+y+1/3, -x+2/3, z+2/3'
'-x, -y, -z'
'y, -x+y, -z'
'x-y, x, -z'
'-x+2/3, -y+1/3, -z+1/3'
'y+2/3, -x+y+1/3, -z+1/3'
'x-y+2/3, x+1/3, -z+1/3'
'-x+1/3, -y+2/3, -z+2/3'
'y+1/3, -x+y+2/3, -z+2/3'
'x-y+1/3, x+2/3, -z+2/3'

loop_
_atom_site_label
_atom_site_type_symbol
_atom_site_fract_x
_atom_site_fract_y
_atom_site_fract_z
_atom_site_U_iso_or_equiv
_atom_site_adp_type
_atom_site_occupancy
_atom_site_site_symmetry_order
_atom_site_calc_flag
_atom_site_refinement_flags_posn
_atom_site_refinement_flags_adp
_atom_site_refinement_flags_occupancy
_atom_site_disorder_assembly
_atom_site_disorder_group
P1 P 0.07352(3) 0.30240(3) 0.58610(2) 0.03105(15) Uani 1 1 d . . . . .
Mg1 Mg 0.19752(4) 0.41660(4) 0.59986(2) 0.0451(2) Uani 1 1 d . . . . .
N1 N 0.11970(9) 0.37740(9) 0.56856(4) 0.0352(4) Uani 1 1 d . . . . .
N2 N 0.13107(9) 0.31329(9) 0.61166(4) 0.0342(4) Uani 1 1 d . . . . .
C1 C 0.10714(12) 0.39718(11) 0.53989(5) 0.0393(5) Uani 1 1 d . . . . .
C2 C 0.14642(14) 0.39240(12) 0.51579(5) 0.0459(5) Uani 1 1 d . . . . .
C3 C 0.13153(18) 0.40707(15) 0.48747(6) 0.0601(7) Uani 1 1 d . . . . .
H116 H 0.157152 0.403462 0.471093 0.072 Uiso 1 1 calc R U . . .
C4 C 0.0801(2) 0.42672(17) 0.48292(6) 0.0686(8) Uani 1 1 d . . . . .
H115 H 0.068518 0.433848 0.463456 0.082 Uiso 1 1 calc R U . . .
C5 C 0.04582(18) 0.43592(16) 0.50661(6) 0.0611(7) Uani 1 1 d . . . . .
H114 H 0.011752 0.451100 0.503305 0.073 Uiso 1 1 calc R U . . .
C6 C 0.05968(14) 0.42355(13) 0.53548(5) 0.0464(6) Uani 1 1 d . . . . .
C7 C 0.20554(14) 0.37445(15) 0.52069(6) 0.0537(6) Uani 1 1 d . . . . .
H121 H 0.189310 0.338422 0.537042 0.064 Uiso 1 1 calc R U . . .
C8 C 0.22100(19) 0.34081(19) 0.49413(7) 0.0731(9) Uani 1 1 d . . . . .
H12G H 0.176540 0.297975 0.487864 0.110 Uiso 1 1 calc R U . . .
H12H H 0.256764 0.327188 0.499532 0.110 Uiso 1 1 calc R U . . .
H12I H 0.239625 0.375639 0.477923 0.110 Uiso 1 1 calc R U . . .
C9 C 0.27447(18) 0.4407(2) 0.53106(9) 0.0851(10) Uani 1 1 d . . . . .
H12D H 0.294642 0.475479 0.514883 0.128 Uiso 1 1 calc R U . . .
H12E H 0.309384 0.426457 0.537148 0.128 Uiso 1 1 calc R U . . .
H12F H 0.263655 0.462579 0.547789 0.128 Uiso 1 1 calc R U . . .
C10 C 0.02678(15) 0.44377(14) 0.56050(6) 0.0496(6) Uani 1 1 d . . . . .
H118 H 0.040978 0.430328 0.579417 0.060 Uiso 1 1 calc R U . . .
C11 C -0.05509(16) 0.40463(17) 0.55924(7) 0.0647(7) Uani 1 1 d . . . . .
H12A H -0.070411 0.416421 0.540726 0.097 Uiso 1 1 calc R U . . .
H12B H -0.073486 0.419664 0.575929 0.097 Uiso 1 1 calc R U . . .
H12C H -0.074006 0.352636 0.560258 0.097 Uiso 1 1 calc R U . . .
C12 C 0.05717(17) 0.52533(15) 0.56072(6) 0.0567(7) Uani 1 1 d . . . . .
H11A H 0.041926 0.539577 0.542812 0.085 Uiso 1 1 calc R U . . .
H11B H 0.109796 0.549923 0.561410 0.085 Uiso 1 1 calc R U . . .
H11C H 0.039211 0.538619 0.578092 0.085 Uiso 1 1 calc R U . . .
C13 C 0.04209(11) 0.21977(11) 0.56554(5) 0.0346(4) Uani 1 1 d . . . . .
C14 C 0.03884(12) 0.21835(12) 0.53505(5) 0.0406(5) Uani 1 1 d . . . . .
H111 H 0.056686 0.261916 0.524275 0.049 Uiso 1 1 calc R U . . .
C15 C 0.00939(13) 0.15303(13) 0.52022(5) 0.0473(6) Uani 1 1 d . . . . .
H110 H 0.006586 0.151991 0.499303 0.057 Uiso 1 1 calc R U . . .
C16 C -0.01581(12) 0.08965(13) 0.53579(6) 0.0460(6) Uani 1 1 d . . . . .
H109 H -0.034960 0.045276 0.525515 0.055 Uiso 1 1 calc R U . . .
C17 C -0.01330(12) 0.09051(12) 0.56608(6) 0.0427(5) Uani 1 1 d . . . . .
H108 H -0.031278 0.046735 0.576722 0.051 Uiso 1 1 calc R U . . .
C18 C 0.01533(11) 0.15495(11) 0.58102(5) 0.0390(5) Uani 1 1 d . . . . .
H107 H 0.016902 0.155374 0.601966 0.047 Uiso 1 1 calc R U . . .
C19 C -0.00967(11) 0.29051(11) 0.60183(5) 0.0371(5) Uani 1 1 d . . . . .
C20 C -0.07722(12) 0.23525(13) 0.59327(6) 0.0481(6) Uani 1 1 d . . . . .
H105 H -0.081145 0.202644 0.578252 0.058 Uiso 1 1 calc R U . . .
C21 C -0.13885(14) 0.22767(15) 0.60663(7) 0.0641(8) Uani 1 1 d . . . . .
H104 H -0.184767 0.189974 0.600672 0.077 Uiso 1 1 calc R U . . .
C22 C -0.13364(15) 0.27464(16) 0.62849(7) 0.0637(8) Uani 1 1 d . . . . .
H103 H -0.175892 0.268626 0.637828 0.076 Uiso 1 1 calc R U . . .
C23 C -0.06690(14) 0.33062(14) 0.63688(6) 0.0512(6) Uani 1 1 d . . . . .
H102 H -0.063488 0.363360 0.651748 0.061 Uiso 1 1 calc R U . . .
C24 C -0.00541(12) 0.33875(12) 0.62361(5) 0.0404(5) Uani 1 1 d . . . . .
H101 H 0.040214 0.377400 0.629311 0.049 Uiso 1 1 calc R U . . .
C25 C 0.13282(11) 0.25405(11) 0.62544(5) 0.0362(5) Uani 1 1 d . . . . .
C26 C 0.17247(12) 0.22543(12) 0.61194(5) 0.0403(5) Uani 1 1 d . . . . .
C27 C 0.16793(14) 0.16322(13) 0.62366(6) 0.0486(6) Uani 1 1 d . . . . .
H128 H 0.194252 0.143513 0.614705 0.058 Uiso 1 1 calc R U . . .
C28 C 0.12588(15) 0.12987(13) 0.64800(6) 0.0531(6) Uani 1 1 d . . . . .
H127 H 0.120613 0.085705 0.654881 0.064 Uiso 1 1 calc R U . . .
C29 C 0.09148(14) 0.16085(13) 0.66234(6) 0.0487(6) Uani 1 1 d . . . . .
H126 H 0.064597 0.138879 0.679690 0.058 Uiso 1 1 calc R U . . .
C30 C 0.09537(12) 0.22410(12) 0.65183(5) 0.0402(5) Uani 1 1 d . . . . .
C31 C 0.22035(13) 0.26270(13) 0.58561(5) 0.0455(5) Uani 1 1 d . . . . .
H154 H 0.198471 0.287652 0.574807 0.055 Uiso 1 1 calc R U . . .
C32 C 0.2273(2) 0.21305(18) 0.56365(7) 0.0757(9) Uani 1 1 d . . . . .
H15D H 0.249999 0.188600 0.573287 0.114 Uiso 1 1 calc R U . . .
H15E H 0.256922 0.241289 0.546941 0.114 Uiso 1 1 calc R U . . .
H15F H 0.179459 0.177253 0.556551 0.114 Uiso 1 1 calc R U . . .
C33 C 0.29438(17) 0.3207(2) 0.59610(8) 0.0846(11) Uani 1 1 d . . . . .
H15A H 0.289014 0.352508 0.610094 0.127 Uiso 1 1 calc R U . . .
H15B H 0.322856 0.348836 0.579142 0.127 Uiso 1 1 calc R U . . .
H15C H 0.318851 0.298125 0.605804 0.127 Uiso 1 1 calc R U . . .
C34 C 0.06061(13) 0.25857(13) 0.66961(5) 0.0436(5) Uani 1 1 d . . . . .
H130 H 0.066245 0.300956 0.658216 0.052 Uiso 1 1 calc R U . . .
C35 C -0.01960(14) 0.20767(16) 0.67432(7) 0.0594(7) Uani 1 1 d . . . . .
H13D H -0.042664 0.187687 0.655302 0.089 Uiso 1 1 calc R U . . .
H13E H -0.041131 0.234087 0.683199 0.089 Uiso 1 1 calc R U . . .
H13F H -0.026547 0.168502 0.687483 0.089 Uiso 1 1 calc R U . . .
C36 C 0.09961(15) 0.28622(16) 0.69907(6) 0.0563(7) Uani 1 1 d . . . . .
H13A H 0.093809 0.245541 0.710959 0.085 Uiso 1 1 calc R U . . .
H13B H 0.079156 0.311589 0.709673 0.085 Uiso 1 1 calc R U . . .
H13C H 0.150849 0.319227 0.695448 0.085 Uiso 1 1 calc R U . . .
C41 C 0.2787(3) 0.5489(3) 0.60951(10) 0.037(2) Uiso 0.1146(17) 1 d G U P A -1
C42 C 0.2106(3) 0.5387(3) 0.62038(10) 0.036(2) Uiso 0.1146(17) 1 d G U P A -1
C43 C 0.1939(3) 0.4983(3) 0.64777(11) 0.038(2) Uiso 0.1146(17) 1 d G U P A -1
C44 C 0.2517(3) 0.4835(3) 0.65382(12) 0.033(2) Uiso 0.1146(17) 1 d G U P A -1
C45 C 0.3041(3) 0.5147(3) 0.63017(12) 0.036(2) Uiso 0.1146(17) 1 d G U P A -1
C46 C 0.3266(4) 0.6121(3) 0.59619(9) 0.039(2) Uiso 0.1146(17) 1 d G U P A -1
C47 C 0.3094(4) 0.6691(3) 0.59290(8) 0.030(2) Uiso 0.1146(17) 1 d G U P A -1
C48 C 0.2453(4) 0.6595(3) 0.60313(9) 0.033(2) Uiso 0.1146(17) 1 d G U P A -1
C49 C 0.1944(3) 0.5923(3) 0.61729(10) 0.039(2) Uiso 0.1146(17) 1 d G U P A -1
C50 C 0.1605(3) 0.6090(3) 0.64139(12) 0.034(2) Uiso 0.1146(17) 1 d G U P A -1
C51 C 0.1447(2) 0.5709(3) 0.66715(12) 0.028(2) Uiso 0.1146(17) 1 d G U P A -1
C52 C 0.1620(3) 0.5139(3) 0.67044(11) 0.034(2) Uiso 0.1146(17) 1 d G U P A -1
C53 C 0.1858(2) 0.5157(3) 0.70058(11) 0.031(2) Uiso 0.1146(17) 1 d G U P A -1
C54 C 0.2402(3) 0.5017(3) 0.70627(11) 0.021(2) Uiso 0.1146(17) 1 d G U P A -1
C55 C 0.2741(3) 0.4851(3) 0.68217(12) 0.031(2) Uiso 0.1146(17) 1 d G U P A -1
C56 C 0.3504(3) 0.5182(3) 0.68867(14) 0.0257(19) Uiso 0.1146(17) 1 d G U P A -1
C57 C 0.3997(3) 0.5476(3) 0.66643(15) 0.0231(19) Uiso 0.1146(17) 1 d G U P A -1
C58 C 0.3759(3) 0.5458(3) 0.63628(13) 0.029(2) Uiso 0.1146(17) 1 d G U P A -1
C59 C 0.4268(3) 0.6130(3) 0.62212(13) 0.0278(19) Uiso 0.1146(17) 1 d G U P A -1
C60 C 0.4029(4) 0.6451(3) 0.60268(10) 0.033(2) Uiso 0.1146(17) 1 d G U P A -1
C61 C 0.3750(4) 0.7374(3) 0.59737(7) 0.0238(19) Uiso 0.1146(17) 1 d G U P A -1
C62 C 0.3727(4) 0.7921(3) 0.61180(9) 0.025(2) Uiso 0.1146(17) 1 d G U P A -1
C63 C 0.3046(4) 0.7819(3) 0.62268(11) 0.0176(18) Uiso 0.1146(17) 1 d G U P A -1
C64 C 0.2428(4) 0.7177(3) 0.61848(11) 0.030(2) Uiso 0.1146(17) 1 d G U P A -1
C65 C 0.1904(3) 0.6864(3) 0.64212(13) 0.0251(19) Uiso 0.1146(17) 1 d G U P A -1
C66 C 0.2028(3) 0.7213(3) 0.66857(13) 0.0229(19) Uiso 0.1146(17) 1 d G U P A -1
C67 C 0.1861(2) 0.6808(3) 0.69595(13) 0.0136(18) Uiso 0.1146(17) 1 d G U P A -1
C68 C 0.1580(2) 0.6080(3) 0.69526(12) 0.027(2) Uiso 0.1146(17) 1 d G U P A -1
C69 C 0.1833(2) 0.5738(3) 0.71592(10) 0.024(2) Uiso 0.1146(17) 1 d G U P A -1
C70 C 0.2354(2) 0.6146(3) 0.73605(9) 0.0170(18) Uiso 0.1146(17) 1 d G U P A -1
C71 C 0.2932(3) 0.5997(3) 0.74209(9) 0.0095(17) Uiso 0.1146(17) 1 d G U P A -1
C72 C 0.2955(3) 0.5451(3) 0.72766(10) 0.025(2) Uiso 0.1146(17) 1 d G U P A -1
C73 C 0.3636(3) 0.5552(3) 0.71678(12) 0.0165(18) Uiso 0.1146(17) 1 d G U P A -1
C74 C 0.4253(3) 0.6194(3) 0.72099(12) 0.0111(18) Uiso 0.1146(17) 1 d G U P A -1
C75 C 0.4778(3) 0.6507(3) 0.69734(14) 0.0138(17) Uiso 0.1146(17) 1 d G U P A -1
C76 C 0.4654(3) 0.6159(3) 0.67090(15) 0.0181(19) Uiso 0.1146(17) 1 d G U P A -1
C77 C 0.4821(3) 0.6563(3) 0.64351(14) 0.0175(18) Uiso 0.1146(17) 1 d G U P A -1
C78 C 0.5102(3) 0.7291(3) 0.64420(12) 0.0122(17) Uiso 0.1146(17) 1 d G U P A -1
C79 C 0.4848(3) 0.7633(3) 0.62354(10) 0.0205(18) Uiso 0.1146(17) 1 d G U P A -1
C80 C 0.4328(4) 0.7225(3) 0.60342(9) 0.0277(19) Uiso 0.1146(17) 1 d G U P A -1
C81 C 0.4824(3) 0.8214(3) 0.63888(9) 0.0159(18) Uiso 0.1146(17) 1 d G U P A -1
C82 C 0.4280(3) 0.8354(3) 0.63319(9) 0.0137(19) Uiso 0.1146(17) 1 d G U P A -1
C83 C 0.3941(3) 0.8520(3) 0.65729(10) 0.0201(19) Uiso 0.1146(17) 1 d G U P A -1
C84 C 0.3178(3) 0.8189(3) 0.65079(12) 0.0169(18) Uiso 0.1146(17) 1 d G U P A -1
C85 C 0.2685(3) 0.7895(3) 0.67304(13) 0.0149(18) Uiso 0.1146(17) 1 d G U P A -1
C86 C 0.2923(3) 0.7913(3) 0.70318(12) 0.0145(18) Uiso 0.1146(17) 1 d G U P A -1
C87 C 0.2414(2) 0.7241(3) 0.71734(11) 0.0200(19) Uiso 0.1146(17) 1 d G U P A -1
C88 C 0.2653(2) 0.6920(3) 0.73678(9) 0.0180(18) Uiso 0.1146(17) 1 d G U P A -1
C89 C 0.3416(3) 0.7251(3) 0.74328(8) 0.0148(18) Uiso 0.1146(17) 1 d G U P A -1
C90 C 0.3588(3) 0.6680(3) 0.74656(8) 0.0102(16) Uiso 0.1146(17) 1 d G U P A -1
C91 C 0.4229(3) 0.6776(3) 0.73633(10) 0.0115(17) Uiso 0.1146(17) 1 d G U P A -1
C92 C 0.4738(2) 0.7448(3) 0.72217(10) 0.0173(18) Uiso 0.1146(17) 1 d G U P A -1
C93 C 0.5077(2) 0.7282(3) 0.69807(12) 0.0098(17) Uiso 0.1146(17) 1 d G U P A -1
C94 C 0.5234(2) 0.7662(3) 0.67232(12) 0.0118(17) Uiso 0.1146(17) 1 d G U P A -1
C95 C 0.5062(3) 0.8232(3) 0.66903(10) 0.0150(18) Uiso 0.1146(17) 1 d G U P A -1
C96 C 0.4743(3) 0.8388(3) 0.69169(9) 0.0169(18) Uiso 0.1146(17) 1 d G U P A -1
C97 C 0.4165(3) 0.8537(3) 0.68565(10) 0.0159(17) Uiso 0.1146(17) 1 d G U P A -1
C98 C 0.3641(3) 0.8224(3) 0.70929(10) 0.0130(17) Uiso 0.1146(17) 1 d G U P A -1
C99 C 0.3895(2) 0.7883(3) 0.72995(8) 0.0150(18) Uiso 0.1146(17) 1 d G U P A -1
C100 C 0.4576(2) 0.7984(3) 0.71908(9) 0.0147(18) Uiso 0.1146(17) 1 d G U P A -1
C41A C 0.2779(5) 0.5629(5) 0.6040(2) 0.038(2) Uiso 0.0521(17) 1 d G U P A -2
C42A C 0.2114(5) 0.5486(5) 0.6182(2) 0.038(2) Uiso 0.0521(17) 1 d G U P A -2
C43A C 0.2018(5) 0.5056(4) 0.6444(2) 0.037(2) Uiso 0.0521(17) 1 d G U P A -2
C44A C 0.2623(6) 0.4933(4) 0.6464(2) 0.033(2) Uiso 0.0521(17) 1 d G U P A -2
C45A C 0.3094(5) 0.5287(5) 0.6214(2) 0.034(2) Uiso 0.0521(17) 1 d G U P A -2
C46A C 0.3213(5) 0.6281(6) 0.59106(18) 0.034(2) Uiso 0.0521(17) 1 d G U P A -2
C47A C 0.3008(5) 0.6831(6) 0.59151(19) 0.032(2) Uiso 0.0521(17) 1 d G U P A -2
C48A C 0.2382(5) 0.6697(6) 0.6049(2) 0.031(2) Uiso 0.0521(17) 1 d G U P A -2
C49A C 0.1922(4) 0.6004(5) 0.6186(3) 0.035(2) Uiso 0.0521(17) 1 d G U P A -2
C50A C 0.1620(4) 0.6124(5) 0.6453(3) 0.033(2) Uiso 0.0521(17) 1 d G U P A -2
C51A C 0.1530(4) 0.5720(5) 0.6699(3) 0.031(2) Uiso 0.0521(17) 1 d G U P A -2
C52A C 0.1734(5) 0.5170(4) 0.6694(2) 0.034(2) Uiso 0.0521(17) 1 d G U P A -2
C53A C 0.2039(6) 0.5168(4) 0.6980(2) 0.032(2) Uiso 0.0521(17) 1 d G U P A -2
C54A C 0.2608(7) 0.5052(4) 0.6999(2) 0.025(2) Uiso 0.0521(17) 1 d G U P A -2
C55A C 0.2910(7) 0.4932(4) 0.6733(2) 0.032(2) Uiso 0.0521(17) 1 d G U P A -2
C56A C 0.3685(7) 0.5284(5) 0.6769(3) 0.025(2) Uiso 0.0521(17) 1 d G U P A -2
C57A C 0.4128(6) 0.5617(5) 0.6534(3) 0.023(2) Uiso 0.0521(17) 1 d G U P A -2
C58A C 0.3823(6) 0.5618(5) 0.6248(2) 0.028(2) Uiso 0.0521(17) 1 d G U P A -2
C59A C 0.4284(5) 0.6312(6) 0.6111(2) 0.027(2) Uiso 0.0521(17) 1 d G U P A -2
C60A C 0.3988(5) 0.6633(6) 0.59471(18) 0.029(2) Uiso 0.0521(17) 1 d G U P A -2
C61A C 0.3656(5) 0.7524(6) 0.59544(17) 0.024(2) Uiso 0.0521(17) 1 d G U P A -2
C62A C 0.3641(5) 0.8041(5) 0.6125(2) 0.019(2) Uiso 0.0521(17) 1 d G U P A -2
C63A C 0.2976(5) 0.7898(5) 0.6267(3) 0.020(2) Uiso 0.0521(17) 1 d G U P A -2
C64A C 0.2365(5) 0.7246(6) 0.6230(3) 0.027(2) Uiso 0.0521(17) 1 d G U P A -2
C65A C 0.1895(4) 0.6893(6) 0.6480(3) 0.026(2) Uiso 0.0521(17) 1 d G U P A -2
C66A C 0.2062(4) 0.7211(5) 0.6751(3) 0.023(2) Uiso 0.0521(17) 1 d G U P A -2
C67A C 0.1965(5) 0.6781(5) 0.7013(3) 0.019(2) Uiso 0.0521(17) 1 d G U P A -2
C68A C 0.1707(5) 0.6059(5) 0.6988(3) 0.028(2) Uiso 0.0521(17) 1 d G U P A -2
C69A C 0.2022(6) 0.5717(5) 0.7162(2) 0.027(2) Uiso 0.0521(17) 1 d G U P A -2
C70A C 0.2576(7) 0.6119(5) 0.7351(2) 0.018(2) Uiso 0.0521(17) 1 d G U P A -2
C71A C 0.3182(8) 0.5996(4) 0.73706(19) 0.017(2) Uiso 0.0521(17) 1 d G U P A -2
C72A C 0.3197(8) 0.5479(4) 0.7200(2) 0.021(2) Uiso 0.0521(17) 1 d G U P A -2
C73A C 0.3863(8) 0.5622(5) 0.7058(2) 0.021(2) Uiso 0.0521(17) 1 d G U P A -2
C74A C 0.4473(7) 0.6273(5) 0.7095(2) 0.0126(19) Uiso 0.0521(17) 1 d G U P A -2
C75A C 0.4944(6) 0.6627(5) 0.6845(3) 0.014(2) Uiso 0.0521(17) 1 d G U P A -2
C76A C 0.4776(6) 0.6309(6) 0.6574(3) 0.019(2) Uiso 0.0521(17) 1 d G U P A -2
C77A C 0.4873(5) 0.6739(6) 0.6312(2) 0.017(2) Uiso 0.0521(17) 1 d G U P A -2
C78A C 0.5131(4) 0.7461(6) 0.6337(2) 0.016(2) Uiso 0.0521(17) 1 d G U P A -2
C79A C 0.4816(4) 0.7803(5) 0.61633(18) 0.014(2) Uiso 0.0521(17) 1 d G U P A -2
C80A C 0.4262(5) 0.7401(6) 0.59742(16) 0.023(2) Uiso 0.0521(17) 1 d G U P A -2
C81A C 0.4800(4) 0.8352(5) 0.63447(18) 0.017(2) Uiso 0.0521(17) 1 d G U P A -2
C82A C 0.4230(5) 0.8468(4) 0.63261(19) 0.012(2) Uiso 0.0521(17) 1 d G U P A -2
C83A C 0.3929(5) 0.8588(4) 0.6592(2) 0.015(2) Uiso 0.0521(17) 1 d G U P A -2
C84A C 0.3153(5) 0.8236(5) 0.6556(3) 0.016(2) Uiso 0.0521(17) 1 d G U P A -2
C85A C 0.2711(5) 0.7903(5) 0.6791(3) 0.018(2) Uiso 0.0521(17) 1 d G U P A -2
C86A C 0.3015(5) 0.7902(5) 0.7077(3) 0.018(2) Uiso 0.0521(17) 1 d G U P A -2
C87A C 0.2554(6) 0.7208(5) 0.7214(2) 0.021(2) Uiso 0.0521(17) 1 d G U P A -2
C88A C 0.2850(7) 0.6887(5) 0.7378(2) 0.016(2) Uiso 0.0521(17) 1 d G U P A -2
C89A C 0.3626(7) 0.7239(5) 0.74145(17) 0.017(2) Uiso 0.0521(17) 1 d G U P A -2
C90A C 0.3830(7) 0.6688(5) 0.74099(17) 0.013(2) Uiso 0.0521(17) 1 d G U P A -2
C91A C 0.4456(7) 0.6823(5) 0.7276(2) 0.0105(19) Uiso 0.0521(17) 1 d G U P A -2
C92A C 0.4917(6) 0.7516(5) 0.7139(2) 0.012(2) Uiso 0.0521(17) 1 d G U P A -2
C93A C 0.5218(5) 0.7396(5) 0.6872(2) 0.016(2) Uiso 0.0521(17) 1 d G U P A -2
C94A C 0.5309(4) 0.7800(5) 0.6626(2) 0.0132(19) Uiso 0.0521(17) 1 d G U P A -2
C95A C 0.5104(4) 0.8350(5) 0.66308(19) 0.015(2) Uiso 0.0521(17) 1 d G U P A -2
C96A C 0.4821(5) 0.8464(4) 0.68813(18) 0.016(2) Uiso 0.0521(17) 1 d G U P A -2
C97A C 0.4215(5) 0.8587(4) 0.6862(2) 0.017(2) Uiso 0.0521(17) 1 d G U P A -2
C98A C 0.3744(5) 0.8233(4) 0.7111(2) 0.011(2) Uiso 0.0521(17) 1 d G U P A -2
C99A C 0.4059(6) 0.7891(4) 0.72851(17) 0.012(2) Uiso 0.0521(17) 1 d G U P A -2
C00A C 0.4724(5) 0.8034(4) 0.71431(17) 0.015(2) Uiso 0.0521(17) 1 d G U P A -2

loop_
_atom_site_aniso_label
_atom_site_aniso_U_11
_atom_site_aniso_U_22
_atom_site_aniso_U_33
_atom_site_aniso_U_23
_atom_site_aniso_U_13
_atom_site_aniso_U_12
P1 0.0309(3) 0.0265(3) 0.0347(3) -0.00432(19) -0.0045(2) 0.0136(2)
Mg1 0.0404(4) 0.0312(4) 0.0522(5) -0.0017(3) -0.0129(3) 0.0094(3)
N1 0.0368(9) 0.0283(8) 0.0384(9) -0.0022(7) -0.0053(7) 0.0147(7)
N2 0.0347(9) 0.0287(8) 0.0374(9) -0.0031(7) -0.0064(7) 0.0145(7)
C1 0.0469(12) 0.0318(10) 0.0375(11) -0.0023(9) -0.0055(9) 0.0184(10)
C2 0.0545(14) 0.0370(12) 0.0443(13) 0.0014(10) 0.0021(10) 0.0215(11)
C3 0.085(2) 0.0592(16) 0.0405(13) 0.0018(12) 0.0051(13) 0.0392(16)
C4 0.106(3) 0.0745(19) 0.0421(14) 0.0019(13) -0.0099(15) 0.0577(19)
C5 0.090(2) 0.0674(18) 0.0457(14) -0.0035(12) -0.0132(14) 0.0547(17)
C6 0.0607(15) 0.0441(13) 0.0415(12) -0.0020(10) -0.0079(11) 0.0315(12)
C7 0.0528(15) 0.0553(15) 0.0548(15) 0.0046(12) 0.0098(12) 0.0283(12)
C8 0.079(2) 0.081(2) 0.071(2) 0.0019(16) 0.0179(16) 0.0491(18)
C9 0.0568(19) 0.087(2) 0.102(3) -0.012(2) -0.0054(18) 0.0284(18)
C10 0.0672(16) 0.0558(15) 0.0434(13) -0.0035(11) -0.0095(11) 0.0439(13)
C11 0.0684(18) 0.0659(18) 0.0705(18) -0.0041(15) -0.0050(15) 0.0417(16)
C12 0.0769(18) 0.0552(15) 0.0501(14) -0.0105(12) -0.0184(13) 0.0422(14)
C13 0.0301(10) 0.0301(10) 0.0430(11) -0.0073(8) -0.0055(8) 0.0147(8)
C14 0.0396(12) 0.0367(11) 0.0434(12) -0.0057(9) -0.0031(9) 0.0176(10)
C15 0.0513(14) 0.0472(13) 0.0443(13) -0.0126(10) -0.0061(11) 0.0253(11)
C16 0.0415(12) 0.0378(12) 0.0612(15) -0.0167(11) -0.0090(11) 0.0218(10)
C17 0.0366(11) 0.0314(11) 0.0599(14) -0.0051(10) -0.0075(10) 0.0169(9)
C18 0.0367(11) 0.0342(11) 0.0452(12) -0.0050(9) -0.0063(9) 0.0170(9)
C19 0.0352(11) 0.0331(11) 0.0438(12) -0.0018(9) -0.0017(9) 0.0177(9)
C20 0.0367(12) 0.0416(12) 0.0633(15) -0.0107(11) -0.0033(11) 0.0174(10)
C21 0.0358(13) 0.0520(15) 0.095(2) -0.0182(15) 0.0015(13) 0.0151(12)
C22 0.0441(14) 0.0590(16) 0.087(2) -0.0083(15) 0.0148(14) 0.0252(13)
C23 0.0535(14) 0.0471(14) 0.0583(15) -0.0068(11) 0.0051(12) 0.0291(12)
C24 0.0420(12) 0.0353(11) 0.0460(12) -0.0026(9) -0.0019(10) 0.0209(10)
C25 0.0367(11) 0.0300(10) 0.0390(11) -0.0051(8) -0.0109(9) 0.0145(9)
C26 0.0404(12) 0.0384(11) 0.0438(12) -0.0069(9) -0.0114(9) 0.0211(10)
C27 0.0594(15) 0.0459(13) 0.0518(14) -0.0092(11) -0.0138(12) 0.0349(12)
C28 0.0696(17) 0.0402(13) 0.0555(15) -0.0018(11) -0.0148(13) 0.0320(13)
C29 0.0551(14) 0.0417(13) 0.0458(13) 0.0040(10) -0.0067(11) 0.0216(11)
C30 0.0422(12) 0.0364(11) 0.0402(12) -0.0018(9) -0.0078(9) 0.0183(10)
C31 0.0436(13) 0.0484(13) 0.0499(13) -0.0043(10) -0.0039(10) 0.0270(11)
C32 0.100(3) 0.0672(19) 0.0643(18) -0.0038(15) 0.0207(17) 0.0448(19)
C33 0.0518(17) 0.087(2) 0.080(2) -0.0074(18) 0.0017(16) 0.0085(17)
C34 0.0468(13) 0.0437(12) 0.0404(12) 0.0025(10) 0.0014(10) 0.0227(11)
C35 0.0498(15) 0.0602(16) 0.0628(17) 0.0013(13) 0.0017(12) 0.0236(13)
C36 0.0604(16) 0.0636(17) 0.0490(14) -0.0099(12) -0.0043(12) 0.0340(14)

loop_
_atom_type_symbol
_atom_type_description
_atom_type_scat_dispersion_real
_atom_type_scat_dispersion_imag
_atom_type_scat_source
C C 0.0181 0.0091
;
International Tables for Crystallography
(Vol. C, Tables 4.2.6.8 and 6.1.1.4)
;
H H 0.0000 0.0000
;
International Tables for Crystallography
(Vol. C, Table 6.1.1.4)
;
Mg Mg 0.1719 0.1771
;
International Tables for Crystallography
(Vol. C, Tables 4.2.6.8 and 6.1.1.4)
;
N N 0.0311 0.0180
;
International Tables for Crystallography
(Vol. C, Tables 4.2.6.8 and 6.1.1.4)
;
P P 0.2955 0.4335
;
International Tables for Crystallography
(Vol. C, Tables 4.2.6.8 and 6.1.1.4)
;

loop_
_geom_angle_atom_site_label_1
_geom_angle_atom_site_label_2
_geom_angle_atom_site_label_3
_geom_angle
N1 P1 N2 99.44(9)
N1 P1 C13 117.76(10)
N2 P1 C13 113.13(9)
N1 P1 C19 113.75(9)
N2 P1 C19 111.34(10)
C13 P1 C19 101.87(10)
N1 P1 Mg1 50.14(6)
N2 P1 Mg1 49.88(6)
C13 P1 Mg1 137.84(7)
C19 P1 Mg1 120.11(7)
N2 Mg1 N1 75.30(7)
N2 Mg1 C41 154.57(13)
N1 Mg1 C41 123.50(16)
N2 Mg1 C45A 137.5(3)
N1 Mg1 C45A 146.8(3)
N2 Mg1 C45 127.10(15)
N1 Mg1 C45 156.43(16)
C41 Mg1 C45 32.96(7)
N2 Mg1 C44A 109.9(2)
N1 Mg1 C44A 153.8(3)
C45A Mg1 C44A 32.43(10)
N2 Mg1 P1 37.93(5)
N1 Mg1 P1 37.74(5)
C41 Mg1 P1 153.74(16)
C45A Mg1 P1 170.7(2)
C45 Mg1 P1 161.72(13)
C44A Mg1 P1 138.6(2)
N2 Mg1 C42 131.15(15)
N1 Mg1 C42 108.22(13)
C41 Mg1 C42 32.43(7)
C45 Mg1 C42 53.11(9)
P1 Mg1 C42 123.95(13)
N2 Mg1 C41A 159.8(2)
N1 Mg1 C41A 116.2(2)
C45A Mg1 C41A 31.53(10)
C44A Mg1 C41A 52.20(15)
P1 Mg1 C41A 148.1(2)
N2 Mg1 C43A 109.2(2)
N1 Mg1 C43A 122.4(2)
C45A Mg1 C43A 52.09(15)
C44A Mg1 C43A 31.33(11)
P1 Mg1 C43A 119.1(2)
C41A Mg1 C43A 50.81(16)
N2 Mg1 C44 102.57(13)
N1 Mg1 C44 151.11(13)
C41 Mg1 C44 52.40(9)
C45 Mg1 C44 31.13(6)
P1 Mg1 C44 130.92(12)
C42 Mg1 C44 51.15(7)
N2 Mg1 C43 104.79(14)
N1 Mg1 C43 121.62(13)
C41 Mg1 C43 51.92(8)
C45 Mg1 C43 51.28(8)
P1 Mg1 C43 115.56(12)
C42 Mg1 C43 30.6
C44 Mg1 C43 30.1
C1 N1 P1 128.93(14)
C1 N1 Mg1 138.56(14)
P1 N1 Mg1 92.12(8)
C25 N2 P1 122.59(14)
C25 N2 Mg1 140.54(14)
P1 N2 Mg1 92.18(8)
C6 C1 C2 119.9(2)
C6 C1 N1 122.0(2)
C2 C1 N1 118.1(2)
C3 C2 C1 118.8(2)
C3 C2 C7 120.5(2)
C1 C2 C7 120.7(2)
C4 C3 C2 121.0(3)
C4 C3 H116 119.5
C2 C3 H116 119.5
C5 C4 C3 119.8(3)
C5 C4 H115 120.1
C3 C4 H115 120.1
C4 C5 C6 121.7(3)
C4 C5 H114 119.1
C6 C5 H114 119.1
C5 C6 C1 118.4(2)
C5 C6 C10 118.3(2)
C1 C6 C10 123.1(2)
C2 C7 C8 114.4(2)
C2 C7 C9 110.7(2)
C8 C7 C9 110.2(3)
C2 C7 H121 107.0
C8 C7 H121 107.0
C9 C7 H121 107.0
C7 C8 H12G 109.5
C7 C8 H12H 109.5
H12G C8 H12H 109.5
C7 C8 H12I 109.5
H12G C8 H12I 109.5
H12H C8 H12I 109.5
C7 C9 H12D 109.5
C7 C9 H12E 109.5
H12D C9 H12E 109.5
C7 C9 H12F 109.5
H12D C9 H12F 109.5
H12E C9 H12F 109.5
C6 C10 C11 112.9(2)
C6 C10 C12 109.9(2)
C11 C10 C12 110.2(2)
C6 C10 H118 107.9
C11 C10 H118 107.9
C12 C10 H118 107.9
C10 C11 H12A 109.5
C10 C11 H12B 109.5
H12A C11 H12B 109.5
C10 C11 H12C 109.5
H12A C11 H12C 109.5
H12B C11 H12C 109.5
C10 C12 H11A 109.5
C10 C12 H11B 109.5
H11A C12 H11B 109.5
C10 C12 H11C 109.5
H11A C12 H11C 109.5
H11B C12 H11C 109.5
C14 C13 C18 119.19(19)
C14 C13 P1 121.75(16)
C18 C13 P1 118.88(16)
C13 C14 C15 119.9(2)
C13 C14 H111 120.1
C15 C14 H111 120.1
C16 C15 C14 120.3(2)
C16 C15 H110 119.9
C14 C15 H110 119.9
C17 C16 C15 120.3(2)
C17 C16 H109 119.9
C15 C16 H109 119.9
C16 C17 C18 119.9(2)
C16 C17 H108 120.0
C18 C17 H108 120.0
C17 C18 C13 120.5(2)
C17 C18 H107 119.8
C13 C18 H107 119.8
C20 C19 C24 118.8(2)
C20 C19 P1 122.80(17)
C24 C19 P1 118.43(16)
C21 C20 C19 120.3(2)
C21 C20 H105 119.9
C19 C20 H105 119.9
C22 C21 C20 120.2(2)
C22 C21 H104 119.9
C20 C21 H104 119.9
C21 C22 C23 120.2(2)
C21 C22 H103 119.9
C23 C22 H103 119.9
C24 C23 C22 119.9(2)
C24 C23 H102 120.0
C22 C23 H102 120.0
C23 C24 C19 120.6(2)
C23 C24 H101 119.7
C19 C24 H101 119.7
C30 C25 C26 120.0(2)
C30 C25 N2 120.93(19)
C26 C25 N2 119.03(19)
C27 C26 C25 118.8(2)
C27 C26 C31 120.6(2)
C25 C26 C31 120.5(2)
C28 C27 C26 121.1(2)
C28 C27 H128 119.5
C26 C27 H128 119.5
C27 C28 C29 119.8(2)
C27 C28 H127 120.1
C29 C28 H127 120.1
C28 C29 C30 121.4(2)
C28 C29 H126 119.3
C30 C29 H126 119.3
C29 C30 C25 118.4(2)
C29 C30 C34 119.1(2)
C25 C30 C34 122.5(2)
C26 C31 C32 115.1(2)
C26 C31 C33 109.9(2)
C32 C31 C33 110.5(3)
C26 C31 H154 107.0
C32 C31 H154 107.0
C33 C31 H154 107.0
C31 C32 H15D 109.5
C31 C32 H15E 109.5
H15D C32 H15E 109.5
C31 C32 H15F 109.5
H15D C32 H15F 109.5
H15E C32 H15F 109.5
C31 C33 H15A 109.5
C31 C33 H15B 109.5
H15A C33 H15B 109.5
C31 C33 H15C 109.5
H15A C33 H15C 109.5
H15B C33 H15C 109.5
C30 C34 C35 112.3(2)
C30 C34 C36 110.2(2)
C35 C34 C36 111.0(2)
C30 C34 H130 107.7
C35 C34 H130 107.7
C36 C34 H130 107.7
C34 C35 H13D 109.5
C34 C35 H13E 109.5
H13D C35 H13E 109.5
C34 C35 H13F 109.5
H13D C35 H13F 109.5
H13E C35 H13F 109.5
C34 C36 H13A 109.5
C34 C36 H13B 109.5
H13A C36 H13B 109.5
C34 C36 H13C 109.5
H13A C36 H13C 109.5
H13B C36 H13C 109.5
C46 C41 C42 120.0
C46 C41 C45 120.0
C42 C41 C45 108.0
C46 C41 Mg1 142.72(15)
C42 C41 Mg1 79.19(16)
C45 C41 Mg1 76.45(18)
C49 C42 C41 120.0
C49 C42 C43 120.0
C41 C42 C43 108.0
C49 C42 Mg1 148.06(16)
C41 C42 Mg1 68.39(16)
C43 C42 Mg1 80.64(16)
C52 C43 C42 120.0
C52 C43 C44 120.0
C42 C43 C44 108.0
C52 C43 Mg1 154.94(14)
C42 C43 Mg1 68.77(16)
C44 C43 Mg1 73.52(16)
C55 C44 C43 120.0
C55 C44 C45 120.0
C43 C44 C45 108.0
C55 C44 Mg1 153.13(16)
C43 C44 Mg1 76.39(16)
C45 C44 Mg1 67.47(15)
C58 C45 C41 120.0
C58 C45 C44 120.0
C41 C45 C44 108.0
C58 C45 Mg1 145.54(15)
C41 C45 Mg1 70.59(18)
C44 C45 Mg1 81.40(15)
C41 C46 C47 120.0
C41 C46 C60 120.0
C47 C46 C60 108.0
C48 C47 C46 120.0
C48 C47 C61 120.0
C46 C47 C61 108.0
C47 C48 C49 120.0
C47 C48 C64 120.0
C49 C48 C64 108.0
C42 C49 C48 120.0
C42 C49 C50 120.0
C48 C49 C50 108.0
C51 C50 C65 120.0
C51 C50 C49 120.0
C65 C50 C49 108.0
C50 C51 C68 120.0
C50 C51 C52 120.0
C68 C51 C52 108.0
C43 C52 C53 120.0
C43 C52 C51 120.0
C53 C52 C51 108.0
C54 C53 C52 120.0
C54 C53 C69 120.0
C52 C53 C69 108.0
C53 C54 C55 120.0
C53 C54 C72 120.0
C55 C54 C72 108.0
C44 C55 C56 120.0
C44 C55 C54 120.0
C56 C55 C54 108.0
C57 C56 C55 120.0
C57 C56 C73 120.0
C55 C56 C73 108.0
C56 C57 C58 120.0
C56 C57 C76 120.0
C58 C57 C76 108.0
C45 C58 C57 120.0
C45 C58 C59 120.0
C57 C58 C59 108.0
C60 C59 C77 120.0
C60 C59 C58 120.0
C77 C59 C58 108.0
C59 C60 C80 120.0
C59 C60 C46 120.0
C80 C60 C46 108.0
C62 C61 C47 120.0
C62 C61 C80 120.0
C47 C61 C80 108.0
C61 C62 C63 120.0
C61 C62 C82 120.0
C63 C62 C82 108.0
C64 C63 C62 120.0
C64 C63 C84 120.0
C62 C63 C84 108.0
C63 C64 C48 120.0
C63 C64 C65 120.0
C48 C64 C65 108.0
C66 C65 C50 120.0
C66 C65 C64 120.0
C50 C65 C64 108.0
C65 C66 C67 120.0
C65 C66 C85 120.0
C67 C66 C85 108.0
C68 C67 C66 120.0
C68 C67 C87 120.0
C66 C67 C87 108.0
C67 C68 C69 120.0
C67 C68 C51 120.0
C69 C68 C51 108.0
C70 C69 C68 120.0
C70 C69 C53 120.0
C68 C69 C53 108.0
C69 C70 C71 120.0
C69 C70 C88 120.0
C71 C70 C88 108.0
C72 C71 C70 120.0
C72 C71 C90 120.0
C70 C71 C90 108.0
C71 C72 C73 120.0
C71 C72 C54 120.0
C73 C72 C54 108.0
C74 C73 C72 120.0
C74 C73 C56 120.0
C72 C73 C56 108.0
C73 C74 C75 120.0
C73 C74 C91 120.0
C75 C74 C91 108.0
C76 C75 C74 120.0
C76 C75 C93 120.0
C74 C75 C93 108.0
C75 C76 C77 120.0
C75 C76 C57 120.0
C77 C76 C57 108.0
C78 C77 C59 120.0
C78 C77 C76 120.0
C59 C77 C76 108.0
C77 C78 C94 120.0
C77 C78 C79 120.0
C94 C78 C79 108.0
C80 C79 C81 120.0
C80 C79 C78 120.0
C81 C79 C78 108.0
C79 C80 C60 120.0
C79 C80 C61 120.0
C60 C80 C61 108.0
C82 C81 C79 120.0
C82 C81 C95 120.0
C79 C81 C95 108.0
C81 C82 C83 120.0
C81 C82 C62 120.0
C83 C82 C62 108.0
C97 C83 C82 120.0
C97 C83 C84 120.0
C82 C83 C84 108.0
C85 C84 C83 120.0
C85 C84 C63 120.0
C83 C84 C63 108.0
C84 C85 C86 120.0
C84 C85 C66 120.0
C86 C85 C66 108.0
C98 C86 C85 120.0
C98 C86 C87 120.0
C85 C86 C87 108.0
C88 C87 C86 120.0
C88 C87 C67 120.0
C86 C87 C67 108.0
C87 C88 C70 120.0
C87 C88 C89 120.0
C70 C88 C89 108.0
C99 C89 C90 120.0
C99 C89 C88 120.0
C90 C89 C88 108.0
C91 C90 C89 120.0
C91 C90 C71 120.0
C89 C90 C71 108.0
C90 C91 C92 120.0
C90 C91 C74 120.0
C92 C91 C74 108.0
C100 C92 C93 120.0
C100 C92 C91 120.0
C93 C92 C91 108.0
C94 C93 C92 120.0
C94 C93 C75 120.0
C92 C93 C75 108.0
C93 C94 C78 120.0
C93 C94 C95 120.0
C78 C94 C95 108.0
C96 C95 C94 120.0
C96 C95 C81 120.0
C94 C95 C81 108.0
C95 C96 C97 120.0
C95 C96 C100 120.0
C97 C96 C100 108.0
C83 C97 C98 120.0
C83 C97 C96 120.0
C98 C97 C96 108.0
C86 C98 C97 120.0
C86 C98 C99 120.0
C97 C98 C99 108.0
C89 C99 C100 120.0
C89 C99 C98 120.0
C100 C99 C98 108.0
C92 C100 C99 120.0
C92 C100 C96 120.0
C99 C100 C96 108.0
C46A C41A C45A 120.0
C46A C41A C42A 120.0
C45A C41A C42A 108.0
C46A C41A Mg1 149.8(3)
C45A C41A Mg1 69.1(3)
C42A C41A Mg1 78.3(3)
C49A C42A C43A 120.0
C49A C42A C41A 120.0
C43A C42A C41A 108.0
C49A C42A Mg1 153.9(3)
C43A C42A Mg1 72.1(3)
C41A C42A Mg1 71.4(3)
C52A C43A C44A 120.0
C52A C43A C42A 120.0
C44A C43A C42A 108.0
C52A C43A Mg1 150.6(3)
C44A C43A Mg1 68.9(3)
C42A C43A Mg1 77.7(3)
C55A C44A C43A 120.0
C55A C44A C45A 120.0
C43A C44A C45A 108.0
C55A C44A Mg1 144.9(3)
C43A C44A Mg1 79.7(3)
C45A C44A Mg1 73.3(3)
C58A C45A C44A 120.0
C58A C45A C41A 120.0
C44A C45A C41A 108.0
C58A C45A Mg1 144.5(3)
C44A C45A Mg1 74.2(3)
C41A C45A Mg1 79.4(3)
C41A C46A C47A 120.0
C41A C46A C60A 120.0
C47A C46A C60A 108.0
C48A C47A C61A 120.0
C48A C47A C46A 120.0
C61A C47A C46A 108.0
C47A C48A C64A 120.0
C47A C48A C49A 120.0
C64A C48A C49A 108.0
C42A C49A C48A 120.0
C42A C49A C50A 120.0
C48A C49A C50A 108.0
C51A C50A C65A 120.0
C51A C50A C49A 120.0
C65A C50A C49A 108.0
C50A C51A C52A 120.0
C50A C51A C68A 120.0
C52A C51A C68A 108.0
C43A C52A C51A 120.0
C43A C52A C53A 120.0
C51A C52A C53A 108.0
C54A C53A C69A 120.0
C54A C53A C52A 120.0
C69A C53A C52A 108.0
C53A C54A C72A 120.0
C53A C54A C55A 120.0
C72A C54A C55A 108.0
C44A C55A C56A 120.0
C44A C55A C54A 120.0
C56A C55A C54A 108.0
C57A C56A C55A 120.0
C57A C56A C73A 120.0
C55A C56A C73A 108.0
C56A C57A C58A 120.0
C56A C57A C76A 120.0
C58A C57A C76A 108.0
C45A C58A C59A 120.0
C45A C58A C57A 120.0
C59A C58A C57A 108.0
C60A C59A C77A 120.0
C60A C59A C58A 120.0
C77A C59A C58A 108.0
C59A C60A C46A 120.0
C59A C60A C80A 120.0
C46A C60A C80A 108.0
C62A C61A C47A 120.0
C62A C61A C80A 120.0
C47A C61A C80A 108.0
C61A C62A C82A 120.0
C61A C62A C63A 120.0
C82A C62A C63A 108.0
C64A C63A C62A 120.0
C64A C63A C84A 120.0
C62A C63A C84A 108.0
C63A C64A C65A 120.0
C63A C64A C48A 120.0
C65A C64A C48A 108.0
C66A C65A C64A 120.0
C66A C65A C50A 120.0
C64A C65A C50A 108.0
C65A C66A C67A 120.0
C65A C66A C85A 120.0
C67A C66A C85A 108.0
C68A C67A C66A 120.0
C68A C67A C87A 120.0
C66A C67A C87A 108.0
C67A C68A C69A 120.0
C67A C68A C51A 120.0
C69A C68A C51A 108.0
C70A C69A C53A 120.0
C70A C69A C68A 120.0
C53A C69A C68A 108.0
C69A C70A C71A 120.0
C69A C70A C88A 120.0
C71A C70A C88A 108.0
C72A C71A C70A 120.0
C72A C71A C90A 120.0
C70A C71A C90A 108.0
C71A C72A C54A 120.0
C71A C72A C73A 120.0
C54A C72A C73A 108.0
C74A C73A C56A 120.0
C74A C73A C72A 120.0
C56A C73A C72A 108.0
C73A C74A C91A 120.0
C73A C74A C75A 120.0
C91A C74A C75A 108.0
C76A C75A C74A 120.0
C76A C75A C93A 120.0
C74A C75A C93A 108.0
C75A C76A C57A 120.0
C75A C76A C77A 120.0
C57A C76A C77A 108.0
C78A C77A C59A 120.0
C78A C77A C76A 120.0
C59A C77A C76A 108.0
C77A C78A C79A 120.0
C77A C78A C94A 120.0
C79A C78A C94A 108.0
C80A C79A C78A 120.0
C80A C79A C81A 120.0
C78A C79A C81A 108.0
C79A C80A C61A 120.0
C79A C80A C60A 120.0
C61A C80A C60A 108.0
C82A C81A C79A 120.0
C82A C81A C95A 120.0
C79A C81A C95A 108.0
C81A C82A C62A 120.0
C81A C82A C83A 120.0
C62A C82A C83A 108.0
C97A C83A C84A 120.0
C97A C83A C82A 120.0
C84A C83A C82A 108.0
C85A C84A C83A 120.0
C85A C84A C63A 120.0
C83A C84A C63A 108.0
C84A C85A C86A 120.0
C84A C85A C66A 120.0
C86A C85A C66A 108.0
C98A C86A C85A 120.0
C98A C86A C87A 120.0
C85A C86A C87A 108.0
C88A C87A C86A 120.0
C88A C87A C67A 120.0
C86A C87A C67A 108.0
C87A C88A C70A 120.0
C87A C88A C89A 120.0
C70A C88A C89A 108.0
C99A C89A C90A 120.0
C99A C89A C88A 120.0
C90A C89A C88A 108.0
C91A C90A C89A 120.0
C91A C90A C71A 120.0
C89A C90A C71A 108.0
C90A C91A C74A 120.0
C90A C91A C92A 120.0
C74A C91A C92A 108.0
C00A C92A C93A 120.0
C00A C92A C91A 120.0
C93A C92A C91A 108.0
C94A C93A C92A 120.0
C94A C93A C75A 120.0
C92A C93A C75A 108.0
C93A C94A C95A 120.0
C93A C94A C78A 120.0
C95A C94A C78A 108.0
C96A C95A C81A 120.0
C96A C95A C94A 120.0
C81A C95A C94A 108.0
C95A C96A C97A 120.0
C95A C96A C00A 120.0
C97A C96A C00A 108.0
C83A C97A C98A 120.0
C83A C97A C96A 120.0
C98A C97A C96A 108.0
C86A C98A C99A 120.0
C86A C98A C97A 120.0
C99A C98A C97A 108.0
C89A C99A C98A 120.0
C89A C99A C00A 120.0
C98A C99A C00A 108.0
C92A C00A C99A 120.0
C92A C00A C96A 120.0
C99A C00A C96A 108.0

loop_
_geom_bond_atom_site_label_1
_geom_bond_atom_site_label_2
_geom_bond_distance
P1 N1 1.6166(18)
P1 N2 1.6236(17)
P1 C13 1.810(2)
P1 C19 1.819(2)
P1 Mg1 2.6391(9)
Mg1 N2 2.0197(19)
Mg1 N1 2.0271(19)
Mg1 C41 2.519(6)
Mg1 C45A 2.596(9)
Mg1 C45 2.597(6)
Mg1 C44A 2.608(9)
Mg1 C42 2.662(5)
Mg1 C41A 2.731(10)
Mg1 C43A 2.750(10)
Mg1 C44 2.780(5)
Mg1 C43 2.818(4)
N1 C1 1.434(3)
N2 C25 1.435(3)
C1 C6 1.406(3)
C1 C2 1.415(3)
C2 C3 1.397(4)
C2 C7 1.516(4)
C3 C4 1.381(4)
C3 H116 0.9500
C4 C5 1.371(4)
C4 H115 0.9500
C5 C6 1.397(3)
C5 H114 0.9500
C6 C10 1.510(3)
C7 C8 1.524(4)
C7 C9 1.526(4)
C7 H121 1.0000
C8 H12G 0.9800
C8 H12H 0.9800
C8 H12I 0.9800
C9 H12D 0.9800
C9 H12E 0.9800
C9 H12F 0.9800
C10 C11 1.524(4)
C10 C12 1.533(4)
C10 H118 1.0000
C11 H12A 0.9800
C11 H12B 0.9800
C11 H12C 0.9800
C12 H11A 0.9800
C12 H11B 0.9800
C12 H11C 0.9800
C13 C14 1.384(3)
C13 C18 1.400(3)
C14 C15 1.390(3)
C14 H111 0.9500
C15 C16 1.381(4)
C15 H110 0.9500
C16 C17 1.374(4)
C16 H109 0.9500
C17 C18 1.379(3)
C17 H108 0.9500
C18 H107 0.9500
C19 C20 1.394(3)
C19 C24 1.401(3)
C20 C21 1.389(4)
C20 H105 0.9500
C21 C22 1.378(4)
C21 H104 0.9500
C22 C23 1.386(4)
C22 H103 0.9500
C23 C24 1.381(3)
C23 H102 0.9500
C24 H101 0.9500
C25 C30 1.405(3)
C25 C26 1.415(3)
C26 C27 1.395(3)
C26 C31 1.517(3)
C27 C28 1.378(4)
C27 H128 0.9500
C28 C29 1.379(4)
C28 H127 0.9500
C29 C30 1.402(3)
C29 H126 0.9500
C30 C34 1.519(3)
C31 C32 1.520(4)
C31 C33 1.525(4)
C31 H154 1.0000
C32 H15D 0.9800
C32 H15E 0.9800
C32 H15F 0.9800
C33 H15A 0.9800
C33 H15B 0.9800
C33 H15C 0.9800
C34 C35 1.525(4)
C34 C36 1.530(3)
C34 H130 1.0000
C35 H13D 0.9800
C35 H13E 0.9800
C35 H13F 0.9800
C36 H13A 0.9800
C36 H13B 0.9800
C36 H13C 0.9800
C41 C46 1.3670
C41 C42 1.4532
C41 C45 1.4533
C42 C49 1.3671
C42 C43 1.4533
C43 C52 1.3671
C43 C44 1.4533
C44 C55 1.3670
C44 C45 1.4534
C45 C58 1.3671
C46 C47 1.4533
C46 C60 1.4533
C47 C48 1.3671
C47 C61 1.4533
C48 C49 1.4533
C48 C64 1.4533
C49 C50 1.4534
C50 C51 1.3671
C50 C65 1.4533
C51 C68 1.4533
C51 C52 1.4533
C52 C53 1.4532
C53 C54 1.3670
C53 C69 1.4534
C54 C55 1.4533
C54 C72 1.4533
C55 C56 1.4533
C56 C57 1.3670
C56 C73 1.4534
C57 C58 1.4533
C57 C76 1.4533
C58 C59 1.4533
C59 C60 1.3672
C59 C77 1.4533
C60 C80 1.4533
C61 C62 1.3670
C61 C80 1.4534
C62 C63 1.4533
C62 C82 1.4533
C63 C64 1.3670
C63 C84 1.4534
C64 C65 1.4533
C65 C66 1.3670
C66 C67 1.4533
C66 C85 1.4533
C67 C68 1.3670
C67 C87 1.4534
C68 C69 1.4532
C69 C70 1.3672
C70 C71 1.4533
C70 C88 1.4533
C71 C72 1.3670
C71 C90 1.4533
C72 C73 1.4533
C73 C74 1.3670
C74 C75 1.4533
C74 C91 1.4533
C75 C76 1.3670
C75 C93 1.4533
C76 C77 1.4533
C77 C78 1.3670
C78 C94 1.4533
C78 C79 1.4534
C79 C80 1.3671
C79 C81 1.4532
C81 C82 1.3671
C81 C95 1.4533
C82 C83 1.4533
C83 C97 1.3670
C83 C84 1.4534
C84 C85 1.3671
C85 C86 1.4533
C86 C98 1.3670
C86 C87 1.4533
C87 C88 1.3669
C88 C89 1.4534
C89 C99 1.3671
C89 C90 1.4533
C90 C91 1.3670
C91 C92 1.4533
C92 C100 1.3671
C92 C93 1.4532
C93 C94 1.3670
C94 C95 1.4533
C95 C96 1.3670
C96 C97 1.4533
C96 C100 1.4534
C97 C98 1.4532
C98 C99 1.4534
C99 C100 1.4533
C41A C46A 1.3670
C41A C45A 1.4533
C41A C42A 1.4533
C42A C49A 1.3670
C42A C43A 1.4533
C43A C52A 1.3669
C43A C44A 1.4533
C44A C55A 1.3671
C44A C45A 1.4533
C45A C58A 1.3671
C46A C47A 1.4533
C46A C60A 1.4533
C47A C48A 1.3670
C47A C61A 1.4533
C48A C64A 1.4533
C48A C49A 1.4533
C49A C50A 1.4534
C50A C51A 1.3671
C50A C65A 1.4533
C51A C52A 1.4533
C51A C68A 1.4534
C52A C53A 1.4534
C53A C54A 1.3670
C53A C69A 1.4533
C54A C72A 1.4533
C54A C55A 1.4534
C55A C56A 1.4533
C56A C57A 1.3670
C56A C73A 1.4533
C57A C58A 1.4533
C57A C76A 1.4533
C58A C59A 1.4533
C59A C60A 1.3670
C59A C77A 1.4532
C60A C80A 1.4534
C61A C62A 1.3670
C61A C80A 1.4533
C62A C82A 1.4533
C62A C63A 1.4533
C63A C64A 1.3670
C63A C84A 1.4534
C64A C65A 1.4532
C65A C66A 1.3670
C66A C67A 1.4532
C66A C85A 1.4534
C67A C68A 1.3670
C67A C87A 1.4533
C68A C69A 1.4533
C69A C70A 1.3671
C70A C71A 1.4532
C70A C88A 1.4533
C71A C72A 1.3671
C71A C90A 1.4533
C72A C73A 1.4534
C73A C74A 1.3670
C74A C91A 1.4533
C74A C75A 1.4534
C75A C76A 1.3670
C75A C93A 1.4534
C76A C77A 1.4534
C77A C78A 1.3670
C78A C79A 1.4533
C78A C94A 1.4534
C79A C80A 1.3670
C79A C81A 1.4533
C81A C82A 1.3672
C81A C95A 1.4534
C82A C83A 1.4534
C83A C97A 1.3671
C83A C84A 1.4533
C84A C85A 1.3671
C85A C86A 1.4532
C86A C98A 1.3670
C86A C87A 1.4533
C87A C88A 1.3670
C88A C89A 1.4534
C89A C99A 1.3671
C89A C90A 1.4533
C90A C91A 1.3670
C91A C92A 1.4533
C92A C00A 1.3671
C92A C93A 1.4532
C93A C94A 1.3668
C94A C95A 1.4534
C95A C96A 1.3670
C96A C97A 1.4533
C96A C00A 1.4533
C97A C98A 1.4533
C98A C99A 1.4533
C99A C00A 1.4533

loop_
_geom_torsion_atom_site_label_1
_geom_torsion_atom_site_label_2
_geom_torsion_atom_site_label_3
_geom_torsion_atom_site_label_4
_geom_torsion
N2 P1 N1 C1 165.66(19)
C13 P1 N1 C1 43.1(2)
C19 P1 N1 C1 -75.9(2)
Mg1 P1 N1 C1 173.8(2)
N2 P1 N1 Mg1 -8.16(9)
C13 P1 N1 Mg1 -130.67(9)
C19 P1 N1 Mg1 110.28(10)
N1 P1 N2 C25 -152.09(17)
C13 P1 N2 C25 -26.3(2)
C19 P1 N2 C25 87.68(18)
Mg1 P1 N2 C25 -160.3(2)
N1 P1 N2 Mg1 8.19(9)
C13 P1 N2 Mg1 133.95(9)
C19 P1 N2 Mg1 -112.04(9)
P1 N1 C1 C6 84.0(3)
Mg1 N1 C1 C6 -105.3(3)
P1 N1 C1 C2 -98.6(2)
Mg1 N1 C1 C2 72.0(3)
C6 C1 C2 C3 -6.6(3)
N1 C1 C2 C3 176.0(2)
C6 C1 C2 C7 171.1(2)
N1 C1 C2 C7 -6.3(3)
C1 C2 C3 C4 0.8(4)
C7 C2 C3 C4 -177.0(3)
C2 C3 C4 C5 3.6(5)
C3 C4 C5 C6 -2.2(5)
C4 C5 C6 C1 -3.6(4)
C4 C5 C6 C10 172.5(3)
C2 C1 C6 C5 7.9(4)
N1 C1 C6 C5 -174.7(2)
C2 C1 C6 C10 -167.9(2)
N1 C1 C6 C10 9.4(4)
C3 C2 C7 C8 -26.8(4)
C1 C2 C7 C8 155.5(2)
C3 C2 C7 C9 98.4(3)
C1 C2 C7 C9 -79.2(3)
C5 C6 C10 C11 59.5(3)
C1 C6 C10 C11 -124.7(3)
C5 C6 C10 C12 -64.0(3)
C1 C6 C10 C12 111.8(3)
N1 P1 C13 C14 -18.0(2)
N2 P1 C13 C14 -133.27(18)
C19 P1 C13 C14 107.12(19)
Mg1 P1 C13 C14 -78.2(2)
N1 P1 C13 C18 166.88(16)
N2 P1 C13 C18 51.6(2)
C19 P1 C13 C18 -67.97(18)
Mg1 P1 C13 C18 106.74(17)
C18 C13 C14 C15 -0.2(3)
P1 C13 C14 C15 -175.23(18)
C13 C14 C15 C16 -0.8(4)
C14 C15 C16 C17 1.3(4)
C15 C16 C17 C18 -0.8(3)
C16 C17 C18 C13 -0.1(3)
C14 C13 C18 C17 0.6(3)
P1 C13 C18 C17 175.84(17)
N1 P1 C19 C20 117.2(2)
N2 P1 C19 C20 -131.4(2)
C13 P1 C19 C20 -10.5(2)
Mg1 P1 C19 C20 173.58(17)
N1 P1 C19 C24 -63.2(2)
N2 P1 C19 C24 48.1(2)
C13 P1 C19 C24 168.99(18)
Mg1 P1 C19 C24 -6.9(2)
C24 C19 C20 C21 -1.3(4)
P1 C19 C20 C21 178.3(2)
C19 C20 C21 C22 -0.2(5)
C20 C21 C22 C23 1.3(5)
C21 C22 C23 C24 -0.9(5)
C22 C23 C24 C19 -0.5(4)
C20 C19 C24 C23 1.6(3)
P1 C19 C24 C23 -177.95(19)
P1 N2 C25 C30 -93.6(2)
Mg1 N2 C25 C30 118.5(2)
P1 N2 C25 C26 85.9(2)
Mg1 N2 C25 C26 -62.1(3)
C30 C25 C26 C27 6.2(3)
N2 C25 C26 C27 -173.30(19)
C30 C25 C26 C31 -172.5(2)
N2 C25 C26 C31 8.0(3)
C25 C26 C27 C28 -0.2(3)
C31 C26 C27 C28 178.5(2)
C26 C27 C28 C29 -4.5(4)
C27 C28 C29 C30 3.2(4)
C28 C29 C30 C25 2.7(4)
C28 C29 C30 C34 -176.0(2)
C26 C25 C30 C29 -7.4(3)
N2 C25 C30 C29 172.1(2)
C26 C25 C30 C34 171.3(2)
N2 C25 C30 C34 -9.3(3)
C27 C26 C31 C32 33.0(3)
C25 C26 C31 C32 -148.4(2)
C27 C26 C31 C33 -92.5(3)
C25 C26 C31 C33 86.1(3)
C29 C30 C34 C35 -58.3(3)
C25 C30 C34 C35 123.1(2)
C29 C30 C34 C36 66.1(3)
C25 C30 C34 C36 -112.5(2)
C46 C41 C42 C49 0.0
C45 C41 C42 C49 142.6
Mg1 C41 C42 C49 -145.61(17)
C46 C41 C42 C43 -142.6
C45 C41 C42 C43 0.0
Mg1 C41 C42 C43 71.78(17)
C46 C41 C42 Mg1 145.60(17)
C45 C41 C42 Mg1 -71.77(17)
C49 C42 C43 C52 0.0
C41 C42 C43 C52 142.6
Mg1 C42 C43 C52 -153.88(16)
C49 C42 C43 C44 -142.6
C41 C42 C43 C44 0.0
Mg1 C42 C43 C44 63.50(17)
C49 C42 C43 Mg1 153.88(16)
C41 C42 C43 Mg1 -63.51(16)
C52 C43 C44 C55 0.0
C42 C43 C44 C55 142.6
Mg1 C43 C44 C55 -156.93(16)
C52 C43 C44 C45 -142.6
C42 C43 C44 C45 0.0
Mg1 C43 C44 C45 60.45(16)
C52 C43 C44 Mg1 156.92(16)
C42 C43 C44 Mg1 -60.45(16)
C46 C41 C45 C58 0.0
C42 C41 C45 C58 -142.6
Mg1 C41 C45 C58 143.71(15)
C46 C41 C45 C44 142.6
C42 C41 C45 C44 0.0
Mg1 C41 C45 C44 -73.67(15)
C46 C41 C45 Mg1 -143.71(15)
C42 C41 C45 Mg1 73.67(16)
C55 C44 C45 C58 0.0
C43 C44 C45 C58 142.6
Mg1 C44 C45 C58 -151.12(17)
C55 C44 C45 C41 -142.6
C43 C44 C45 C41 0.0
Mg1 C44 C45 C41 66.26(17)
C55 C44 C45 Mg1 151.12(17)
C43 C44 C45 Mg1 -66.26(17)
C42 C41 C46 C47 0.0
C45 C41 C46 C47 -138.2
Mg1 C41 C46 C47 113.6(3)
C42 C41 C46 C60 138.2
C45 C41 C46 C60 0.0
Mg1 C41 C46 C60 -108.2(3)
C41 C46 C47 C48 0.0
C60 C46 C47 C48 -142.6
C41 C46 C47 C61 142.6
C60 C46 C47 C61 0.0
C46 C47 C48 C49 0.0
C61 C47 C48 C49 -138.2
C46 C47 C48 C64 138.2
C61 C47 C48 C64 0.0
C41 C42 C49 C48 0.0
C43 C42 C49 C48 138.2
Mg1 C42 C49 C48 -97.0(3)
C41 C42 C49 C50 -138.2
C43 C42 C49 C50 0.0
Mg1 C42 C49 C50 124.8(3)
C47 C48 C49 C42 0.0
C64 C48 C49 C42 -142.6
C47 C48 C49 C50 142.6
C64 C48 C49 C50 0.0
C42 C49 C50 C51 0.0
C48 C49 C50 C51 -142.6
C42 C49 C50 C65 142.6
C48 C49 C50 C65 0.0
C65 C50 C51 C68 0.0
C49 C50 C51 C68 138.2
C65 C50 C51 C52 -138.2
C49 C50 C51 C52 0.0
C42 C43 C52 C53 -138.2
C44 C43 C52 C53 0.0
Mg1 C43 C52 C53 117.5(4)
C42 C43 C52 C51 0.0
C44 C43 C52 C51 138.2
Mg1 C43 C52 C51 -104.3(4)
C50 C51 C52 C43 0.0
C68 C51 C52 C43 -142.6
C50 C51 C52 C53 142.6
C68 C51 C52 C53 0.0
C43 C52 C53 C54 0.0
C51 C52 C53 C54 -142.6
C43 C52 C53 C69 142.6
C51 C52 C53 C69 0.0
C52 C53 C54 C55 0.0
C69 C53 C54 C55 -138.2
C52 C53 C54 C72 138.2
C69 C53 C54 C72 0.0
C43 C44 C55 C56 -138.2
C45 C44 C55 C56 0.0
Mg1 C44 C55 C56 99.2(3)
C43 C44 C55 C54 0.0
C45 C44 C55 C54 138.2
Mg1 C44 C55 C54 -122.6(3)
C53 C54 C55 C44 0.0
C72 C54 C55 C44 -142.6
C53 C54 C55 C56 142.6
C72 C54 C55 C56 0.0
C44 C55 C56 C57 0.0
C54 C55 C56 C57 -142.6
C44 C55 C56 C73 142.6
C54 C55 C56 C73 0.0
C55 C56 C57 C58 0.0
C73 C56 C57 C58 -138.2
C55 C56 C57 C76 138.2
C73 C56 C57 C76 0.0
C41 C45 C58 C57 138.2
C44 C45 C58 C57 0.0
Mg1 C45 C58 C57 -122.4(3)
C41 C45 C58 C59 0.0
C44 C45 C58 C59 -138.2
Mg1 C45 C58 C59 99.4(3)
C56 C57 C58 C45 0.0
C76 C57 C58 C45 -142.6
C56 C57 C58 C59 142.6
C76 C57 C58 C59 0.0
C45 C58 C59 C60 0.0
C57 C58 C59 C60 -142.6
C45 C58 C59 C77 142.6
C57 C58 C59 C77 0.0
C77 C59 C60 C80 0.0
C58 C59 C60 C80 138.2
C77 C59 C60 C46 -138.2
C58 C59 C60 C46 0.0
C41 C46 C60 C59 0.0
C47 C46 C60 C59 142.6
C41 C46 C60 C80 -142.6
C47 C46 C60 C80 0.0
C48 C47 C61 C62 0.0
C46 C47 C61 C62 -142.6
C48 C47 C61 C80 142.6
C46 C47 C61 C80 0.0
C47 C61 C62 C63 0.0
C80 C61 C62 C63 -138.2
C47 C61 C62 C82 138.2
C80 C61 C62 C82 0.0
C61 C62 C63 C64 0.0
C82 C62 C63 C64 -142.6
C61 C62 C63 C84 142.6
C82 C62 C63 C84 0.0
C62 C63 C64 C48 0.0
C84 C63 C64 C48 -138.2
C62 C63 C64 C65 138.2
C84 C63 C64 C65 0.0
C47 C48 C64 C63 0.0
C49 C48 C64 C63 142.6
C47 C48 C64 C65 -142.6
C49 C48 C64 C65 0.0
C51 C50 C65 C66 0.0
C49 C50 C65 C66 -142.6
C51 C50 C65 C64 142.6
C49 C50 C65 C64 0.0
C63 C64 C65 C66 0.0
C48 C64 C65 C66 142.6
C63 C64 C65 C50 -142.6
C48 C64 C65 C50 0.0
C50 C65 C66 C67 0.0
C64 C65 C66 C67 -138.2
C50 C65 C66 C85 138.2
C64 C65 C66 C85 0.0
C65 C66 C67 C68 0.0
C85 C66 C67 C68 -142.6
C65 C66 C67 C87 142.6
C85 C66 C67 C87 0.0
C66 C67 C68 C69 138.2
C87 C67 C68 C69 0.0
C66 C67 C68 C51 0.0
C87 C67 C68 C51 -138.2
C50 C51 C68 C67 0.0
C52 C51 C68 C67 142.6
C50 C51 C68 C69 -142.6
C52 C51 C68 C69 0.0
C67 C68 C69 C70 0.0
C51 C68 C69 C70 142.6
C67 C68 C69 C53 -142.6
C51 C68 C69 C53 0.0
C54 C53 C69 C70 0.0
C52 C53 C69 C70 -142.6
C54 C53 C69 C68 142.6
C52 C53 C69 C68 0.0
C68 C69 C70 C71 -138.2
C53 C69 C70 C71 0.0
C68 C69 C70 C88 0.0
C53 C69 C70 C88 138.2
C69 C70 C71 C72 0.0
C88 C70 C71 C72 -142.6
C69 C70 C71 C90 142.6
C88 C70 C71 C90 0.0
C70 C71 C72 C73 138.2
C90 C71 C72 C73 0.0
C70 C71 C72 C54 0.0
C90 C71 C72 C54 -138.2
C53 C54 C72 C71 0.0
C55 C54 C72 C71 142.6
C53 C54 C72 C73 -142.6
C55 C54 C72 C73 0.0
C71 C72 C73 C74 0.0
C54 C72 C73 C74 142.6
C71 C72 C73 C56 -142.6
C54 C72 C73 C56 0.0
C57 C56 C73 C74 0.0
C55 C56 C73 C74 -142.6
C57 C56 C73 C72 142.6
C55 C56 C73 C72 0.0
C72 C73 C74 C75 -138.2
C56 C73 C74 C75 0.0
C72 C73 C74 C91 0.0
C56 C73 C74 C91 138.2
C73 C74 C75 C76 0.0
C91 C74 C75 C76 -142.6
C73 C74 C75 C93 142.6
C91 C74 C75 C93 0.0
C74 C75 C76 C77 138.2
C93 C75 C76 C77 0.0
C74 C75 C76 C57 0.0
C93 C75 C76 C57 -138.2
C56 C57 C76 C75 0.0
C58 C57 C76 C75 142.6
C56 C57 C76 C77 -142.6
C58 C57 C76 C77 0.0
C60 C59 C77 C78 0.0
C58 C59 C77 C78 -142.6
C60 C59 C77 C76 142.6
C58 C59 C77 C76 0.0
C75 C76 C77 C78 0.0
C57 C76 C77 C78 142.6
C75 C76 C77 C59 -142.6
C57 C76 C77 C59 0.0
C59 C77 C78 C94 138.2
C76 C77 C78 C94 0.0
C59 C77 C78 C79 0.0
C76 C77 C78 C79 -138.2
C77 C78 C79 C80 0.0
C94 C78 C79 C80 -142.6
C77 C78 C79 C81 142.6
C94 C78 C79 C81 0.0
C81 C79 C80 C60 -138.2
C78 C79 C80 C60 0.0
C81 C79 C80 C61 0.0
C78 C79 C80 C61 138.2
C59 C60 C80 C79 0.0
C46 C60 C80 C79 142.6
C59 C60 C80 C61 -142.6
C46 C60 C80 C61 0.0
C62 C61 C80 C79 0.0
C47 C61 C80 C79 -142.6
C62 C61 C80 C60 142.6
C47 C61 C80 C60 0.0
C80 C79 C81 C82 0.0
C78 C79 C81 C82 -142.6
C80 C79 C81 C95 142.6
C78 C79 C81 C95 0.0
C79 C81 C82 C83 138.2
C95 C81 C82 C83 0.0
C79 C81 C82 C62 0.0
C95 C81 C82 C62 -138.2
C61 C62 C82 C81 0.0
C63 C62 C82 C81 142.6
C61 C62 C82 C83 -142.6
C63 C62 C82 C83 0.0
C81 C82 C83 C97 0.0
C62 C82 C83 C97 142.6
C81 C82 C83 C84 -142.6
C62 C82 C83 C84 0.0
C97 C83 C84 C85 0.0
C82 C83 C84 C85 142.6
C97 C83 C84 C63 -142.6
C82 C83 C84 C63 0.0
C64 C63 C84 C85 0.0
C62 C63 C84 C85 -142.6
C64 C63 C84 C83 142.6
C62 C63 C84 C83 0.0
C83 C84 C85 C86 0.0
C63 C84 C85 C86 138.2
C83 C84 C85 C66 -138.2
C63 C84 C85 C66 0.0
C65 C66 C85 C84 0.0
C67 C66 C85 C84 142.6
C65 C66 C85 C86 -142.6
C67 C66 C85 C86 0.0
C84 C85 C86 C98 0.0
C66 C85 C86 C98 142.6
C84 C85 C86 C87 -142.6
C66 C85 C86 C87 0.0
C98 C86 C87 C88 0.0
C85 C86 C87 C88 142.6
C98 C86 C87 C67 -142.6
C85 C86 C87 C67 0.0
C68 C67 C87 C88 0.0
C66 C67 C87 C88 -142.6
C68 C67 C87 C86 142.6
C66 C67 C87 C86 0.0
C86 C87 C88 C70 -138.2
C67 C87 C88 C70 0.0
C86 C87 C88 C89 0.0
C67 C87 C88 C89 138.2
C69 C70 C88 C87 0.0
C71 C70 C88 C87 142.6
C69 C70 C88 C89 -142.6
C71 C70 C88 C89 0.0
C87 C88 C89 C99 0.0
C70 C88 C89 C99 142.6
C87 C88 C89 C90 -142.6
C70 C88 C89 C90 0.0
C99 C89 C90 C91 0.0
C88 C89 C90 C91 142.6
C99 C89 C90 C71 -142.6
C88 C89 C90 C71 0.0
C72 C71 C90 C91 0.0
C70 C71 C90 C91 -142.6
C72 C71 C90 C89 142.6
C70 C71 C90 C89 0.0
C89 C90 C91 C92 0.0
C71 C90 C91 C92 138.2
C89 C90 C91 C74 -138.2
C71 C90 C91 C74 0.0
C73 C74 C91 C90 0.0
C75 C74 C91 C90 142.6
C73 C74 C91 C92 -142.6
C75 C74 C91 C92 0.0
C90 C91 C92 C100 0.0
C74 C91 C92 C100 142.6
C90 C91 C92 C93 -142.6
C74 C91 C92 C93 0.0
C100 C92 C93 C94 0.0
C91 C92 C93 C94 142.6
C100 C92 C93 C75 -142.6
C91 C92 C93 C75 0.0
C76 C75 C93 C94 0.0
C74 C75 C93 C94 -142.6
C76 C75 C93 C92 142.6
C74 C75 C93 C92 0.0
C92 C93 C94 C78 -138.2
C75 C93 C94 C78 0.0
C92 C93 C94 C95 0.0
C75 C93 C94 C95 138.2
C77 C78 C94 C93 0.0
C79 C78 C94 C93 142.6
C77 C78 C94 C95 -142.6
C79 C78 C94 C95 0.0
C93 C94 C95 C96 0.0
C78 C94 C95 C96 142.6
C93 C94 C95 C81 -142.6
C78 C94 C95 C81 0.0
C82 C81 C95 C96 0.0
C79 C81 C95 C96 -142.6
C82 C81 C95 C94 142.6
C79 C81 C95 C94 0.0
C94 C95 C96 C97 -138.2
C81 C95 C96 C97 0.0
C94 C95 C96 C100 0.0
C81 C95 C96 C100 138.2
C82 C83 C97 C98 -138.2
C84 C83 C97 C98 0.0
C82 C83 C97 C96 0.0
C84 C83 C97 C96 138.2
C95 C96 C97 C83 0.0
C100 C96 C97 C83 -142.6
C95 C96 C97 C98 142.6
C100 C96 C97 C98 0.0
C85 C86 C98 C97 0.0
C87 C86 C98 C97 138.2
C85 C86 C98 C99 -138.2
C87 C86 C98 C99 0.0
C83 C97 C98 C86 0.0
C96 C97 C98 C86 -142.6
C83 C97 C98 C99 142.6
C96 C97 C98 C99 0.0
C90 C89 C99 C100 0.0
C88 C89 C99 C100 -138.2
C90 C89 C99 C98 138.2
C88 C89 C99 C98 0.0
C86 C98 C99 C89 0.0
C97 C98 C99 C89 -142.6
C86 C98 C99 C100 142.6
C97 C98 C99 C100 0.0
C93 C92 C100 C99 138.2
C91 C92 C100 C99 0.0
C93 C92 C100 C96 0.0
C91 C92 C100 C96 -138.2
C89 C99 C100 C92 0.0
C98 C99 C100 C92 -142.6
C89 C99 C100 C96 142.6
C98 C99 C100 C96 0.0
C95 C96 C100 C92 0.0
C97 C96 C100 C92 142.6
C95 C96 C100 C99 -142.6
C97 C96 C100 C99 0.0
C46A C41A C42A C49A 0.0
C45A C41A C42A C49A 142.6
Mg1 C41A C42A C49A -154.1(3)
C46A C41A C42A C43A -142.6
C45A C41A C42A C43A 0.0
Mg1 C41A C42A C43A 63.2(3)
C46A C41A C42A Mg1 154.1(3)
C45A C41A C42A Mg1 -63.2(3)
C49A C42A C43A C52A 0.0
C41A C42A C43A C52A 142.6
Mg1 C42A C43A C52A -154.6(3)
C49A C42A C43A C44A -142.6
C41A C42A C43A C44A 0.0
Mg1 C42A C43A C44A 62.8(3)
C49A C42A C43A Mg1 154.6(3)
C41A C42A C43A Mg1 -62.8(3)
C52A C43A C44A C55A 0.0
C42A C43A C44A C55A 142.6
Mg1 C43A C44A C55A -148.8(3)
C52A C43A C44A C45A -142.6
C42A C43A C44A C45A 0.0
Mg1 C43A C44A C45A 68.6(3)
C52A C43A C44A Mg1 148.8(3)
C42A C43A C44A Mg1 -68.6(3)
C55A C44A C45A C58A 0.0
C43A C44A C45A C58A 142.6
Mg1 C44A C45A C58A -144.4(3)
C55A C44A C45A C41A -142.6
C43A C44A C45A C41A 0.0
Mg1 C44A C45A C41A 73.0(3)
C55A C44A C45A Mg1 144.4(3)
C43A C44A C45A Mg1 -73.0(3)
C46A C41A C45A C58A 0.0
C42A C41A C45A C58A -142.6
Mg1 C41A C45A C58A 148.0(3)
C46A C41A C45A C44A 142.6
C42A C41A C45A C44A 0.0
Mg1 C41A C45A C44A -69.4(3)
C46A C41A C45A Mg1 -148.0(3)
C42A C41A C45A Mg1 69.4(3)
C45A C41A C46A C47A -138.2
C42A C41A C46A C47A 0.0
Mg1 C41A C46A C47A 121.9(6)
C45A C41A C46A C60A 0.0
C42A C41A C46A C60A 138.2
Mg1 C41A C46A C60A -99.9(6)
C41A C46A C47A C48A 0.0
C60A C46A C47A C48A -142.6
C41A C46A C47A C61A 142.6
C60A C46A C47A C61A 0.0
C61A C47A C48A C64A 0.0
C46A C47A C48A C64A 138.2
C61A C47A C48A C49A -138.2
C46A C47A C48A C49A 0.0
C43A C42A C49A C48A 138.2
C41A C42A C49A C48A 0.0
Mg1 C42A C49A C48A -109.9(6)
C43A C42A C49A C50A 0.0
C41A C42A C49A C50A -138.2
Mg1 C42A C49A C50A 111.9(6)
C47A C48A C49A C42A 0.0
C64A C48A C49A C42A -142.6
C47A C48A C49A C50A 142.6
C64A C48A C49A C50A 0.0
C42A C49A C50A C51A 0.0
C48A C49A C50A C51A -142.6
C42A C49A C50A C65A 142.6
C48A C49A C50A C65A 0.0
C65A C50A C51A C52A -138.2
C49A C50A C51A C52A 0.0
C65A C50A C51A C68A 0.0
C49A C50A C51A C68A 138.2
C44A C43A C52A C51A 138.2
C42A C43A C52A C51A 0.0
Mg1 C43A C52A C51A -121.5(6)
C44A C43A C52A C53A 0.0
C42A C43A C52A C53A -138.2
Mg1 C43A C52A C53A 100.3(6)
C50A C51A C52A C43A 0.0
C68A C51A C52A C43A -142.6
C50A C51A C52A C53A 142.6
C68A C51A C52A C53A 0.0
C43A C52A C53A C54A 0.0
C51A C52A C53A C54A -142.6
C43A C52A C53A C69A 142.6
C51A C52A C53A C69A 0.0
C69A C53A C54A C72A 0.0
C52A C53A C54A C72A 138.2
C69A C53A C54A C55A -138.2
C52A C53A C54A C55A 0.0
C43A C44A C55A C56A -138.2
C45A C44A C55A C56A 0.0
Mg1 C44A C55A C56A 104.2(5)
C43A C44A C55A C54A 0.0
C45A C44A C55A C54A 138.2
Mg1 C44A C55A C54A -117.6(5)
C53A C54A C55A C44A 0.0
C72A C54A C55A C44A -142.6
C53A C54A C55A C56A 142.6
C72A C54A C55A C56A 0.0
C44A C55A C56A C57A 0.0
C54A C55A C56A C57A -142.6
C44A C55A C56A C73A 142.6
C54A C55A C56A C73A 0.0
C55A C56A C57A C58A 0.0
C73A C56A C57A C58A -138.2
C55A C56A C57A C76A 138.2
C73A C56A C57A C76A 0.0
C44A C45A C58A C59A -138.2
C41A C45A C58A C59A 0.0
Mg1 C45A C58A C59A 116.2(5)
C44A C45A C58A C57A 0.0
C41A C45A C58A C57A 138.2
Mg1 C45A C58A C57A -105.6(5)
C56A C57A C58A C45A 0.0
C76A C57A C58A C45A -142.6
C56A C57A C58A C59A 142.6
C76A C57A C58A C59A 0.0
C45A C58A C59A C60A 0.0
C57A C58A C59A C60A -142.6
C45A C58A C59A C77A 142.6
C57A C58A C59A C77A 0.0
C77A C59A C60A C46A -138.2
C58A C59A C60A C46A 0.0
C77A C59A C60A C80A 0.0
C58A C59A C60A C80A 138.2
C41A C46A C60A C59A 0.0
C47A C46A C60A C59A 142.6
C41A C46A C60A C80A -142.6
C47A C46A C60A C80A 0.0
C48A C47A C61A C62A 0.0
C46A C47A C61A C62A -142.6
C48A C47A C61A C80A 142.6
C46A C47A C61A C80A 0.0
C47A C61A C62A C82A 138.2
C80A C61A C62A C82A 0.0
C47A C61A C62A C63A 0.0
C80A C61A C62A C63A -138.2
C61A C62A C63A C64A 0.0
C82A C62A C63A C64A -142.6
C61A C62A C63A C84A 142.6
C82A C62A C63A C84A 0.0
C62A C63A C64A C65A 138.2
C84A C63A C64A C65A 0.0
C62A C63A C64A C48A 0.0
C84A C63A C64A C48A -138.2
C47A C48A C64A C63A 0.0
C49A C48A C64A C63A 142.6
C47A C48A C64A C65A -142.6
C49A C48A C64A C65A 0.0
C63A C64A C65A C66A 0.0
C48A C64A C65A C66A 142.6
C63A C64A C65A C50A -142.6
C48A C64A C65A C50A 0.0
C51A C50A C65A C66A 0.0
C49A C50A C65A C66A -142.6
C51A C50A C65A C64A 142.6
C49A C50A C65A C64A 0.0
C64A C65A C66A C67A -138.2
C50A C65A C66A C67A 0.0
C64A C65A C66A C85A 0.0
C50A C65A C66A C85A 138.2
C65A C66A C67A C68A 0.0
C85A C66A C67A C68A -142.6
C65A C66A C67A C87A 142.6
C85A C66A C67A C87A 0.0
C66A C67A C68A C69A 138.2
C87A C67A C68A C69A 0.0
C66A C67A C68A C51A 0.0
C87A C67A C68A C51A -138.2
C50A C51A C68A C67A 0.0
C52A C51A C68A C67A 142.6
C50A C51A C68A C69A -142.6
C52A C51A C68A C69A 0.0
C54A C53A C69A C70A 0.0
C52A C53A C69A C70A -142.6
C54A C53A C69A C68A 142.6
C52A C53A C69A C68A 0.0
C67A C68A C69A C70A 0.0
C51A C68A C69A C70A 142.6
C67A C68A C69A C53A -142.6
C51A C68A C69A C53A 0.0
C53A C69A C70A C71A 0.0
C68A C69A C70A C71A -138.2
C53A C69A C70A C88A 138.2
C68A C69A C70A C88A 0.0
C69A C70A C71A C72A 0.0
C88A C70A C71A C72A -142.6
C69A C70A C71A C90A 142.6
C88A C70A C71A C90A 0.0
C70A C71A C72A C54A 0.0
C90A C71A C72A C54A -138.2
C70A C71A C72A C73A 138.2
C90A C71A C72A C73A 0.0
C53A C54A C72A C71A 0.0
C55A C54A C72A C71A 142.6
C53A C54A C72A C73A -142.6
C55A C54A C72A C73A 0.0
C57A C56A C73A C74A 0.0
C55A C56A C73A C74A -142.6
C57A C56A C73A C72A 142.6
C55A C56A C73A C72A 0.0
C71A C72A C73A C74A 0.0
C54A C72A C73A C74A 142.6
C71A C72A C73A C56A -142.6
C54A C72A C73A C56A 0.0
C56A C73A C74A C91A 138.2
C72A C73A C74A C91A 0.0
C56A C73A C74A C75A 0.0
C72A C73A C74A C75A -138.2
C73A C74A C75A C76A 0.0
C91A C74A C75A C76A -142.6
C73A C74A C75A C93A 142.6
C91A C74A C75A C93A 0.0
C74A C75A C76A C57A 0.0
C93A C75A C76A C57A -138.2
C74A C75A C76A C77A 138.2
C93A C75A C76A C77A 0.0
C56A C57A C76A C75A 0.0
C58A C57A C76A C75A 142.6
C56A C57A C76A C77A -142.6
C58A C57A C76A C77A 0.0
C60A C59A C77A C78A 0.0
C58A C59A C77A C78A -142.6
C60A C59A C77A C76A 142.6
C58A C59A C77A C76A 0.0
C75A C76A C77A C78A 0.0
C57A C76A C77A C78A 142.6
C75A C76A C77A C59A -142.6
C57A C76A C77A C59A 0.0
C59A C77A C78A C79A 0.0
C76A C77A C78A C79A -138.2
C59A C77A C78A C94A 138.2
C76A C77A C78A C94A 0.0
C77A C78A C79A C80A 0.0
C94A C78A C79A C80A -142.6
C77A C78A C79A C81A 142.6
C94A C78A C79A C81A 0.0
C78A C79A C80A C61A 138.2
C81A C79A C80A C61A 0.0
C78A C79A C80A C60A 0.0
C81A C79A C80A C60A -138.2
C62A C61A C80A C79A 0.0
C47A C61A C80A C79A -142.6
C62A C61A C80A C60A 142.6
C47A C61A C80A C60A 0.0
C59A C60A C80A C79A 0.0
C46A C60A C80A C79A 142.6
C59A C60A C80A C61A -142.6
C46A C60A C80A C61A 0.0
C80A C79A C81A C82A 0.0
C78A C79A C81A C82A -142.6
C80A C79A C81A C95A 142.6
C78A C79A C81A C95A 0.0
C79A C81A C82A C62A 0.0
C95A C81A C82A C62A -138.2
C79A C81A C82A C83A 138.2
C95A C81A C82A C83A 0.0
C61A C62A C82A C81A 0.0
C63A C62A C82A C81A 142.6
C61A C62A C82A C83A -142.6
C63A C62A C82A C83A 0.0
C81A C82A C83A C97A 0.0
C62A C82A C83A C97A 142.6
C81A C82A C83A C84A -142.6
C62A C82A C83A C84A 0.0
C97A C83A C84A C85A 0.0
C82A C83A C84A C85A 142.6
C97A C83A C84A C63A -142.6
C82A C83A C84A C63A 0.0
C64A C63A C84A C85A 0.0
C62A C63A C84A C85A -142.6
C64A C63A C84A C83A 142.6
C62A C63A C84A C83A 0.0
C83A C84A C85A C86A 0.0
C63A C84A C85A C86A 138.2
C83A C84A C85A C66A -138.2
C63A C84A C85A C66A 0.0
C65A C66A C85A C84A 0.0
C67A C66A C85A C84A 142.6
C65A C66A C85A C86A -142.6
C67A C66A C85A C86A 0.0
C84A C85A C86A C98A 0.0
C66A C85A C86A C98A 142.6
C84A C85A C86A C87A -142.6
C66A C85A C86A C87A 0.0
C98A C86A C87A C88A 0.0
C85A C86A C87A C88A 142.6
C98A C86A C87A C67A -142.6
C85A C86A C87A C67A 0.0
C68A C67A C87A C88A 0.0
C66A C67A C87A C88A -142.6
C68A C67A C87A C86A 142.6
C66A C67A C87A C86A 0.0
C86A C87A C88A C70A -138.2
C67A C87A C88A C70A 0.0
C86A C87A C88A C89A 0.0
C67A C87A C88A C89A 138.2
C69A C70A C88A C87A 0.0
C71A C70A C88A C87A 142.6
C69A C70A C88A C89A -142.6
C71A C70A C88A C89A 0.0
C87A C88A C89A C99A 0.0
C70A C88A C89A C99A 142.6
C87A C88A C89A C90A -142.6
C70A C88A C89A C90A 0.0
C99A C89A C90A C91A 0.0
C88A C89A C90A C91A 142.6
C99A C89A C90A C71A -142.6
C88A C89A C90A C71A 0.0
C72A C71A C90A C91A 0.0
C70A C71A C90A C91A -142.6
C72A C71A C90A C89A 142.6
C70A C71A C90A C89A 0.0
C89A C90A C91A C74A -138.2
C71A C90A C91A C74A 0.0
C89A C90A C91A C92A 0.0
C71A C90A C91A C92A 138.2
C73A C74A C91A C90A 0.0
C75A C74A C91A C90A 142.6
C73A C74A C91A C92A -142.6
C75A C74A C91A C92A 0.0
C90A C91A C92A C00A 0.0
C74A C91A C92A C00A 142.6
C90A C91A C92A C93A -142.6
C74A C91A C92A C93A 0.0
C00A C92A C93A C94A 0.0
C91A C92A C93A C94A 142.6
C00A C92A C93A C75A -142.6
C91A C92A C93A C75A 0.0
C76A C75A C93A C94A 0.0
C74A C75A C93A C94A -142.6
C76A C75A C93A C92A 142.6
C74A C75A C93A C92A 0.0
C92A C93A C94A C95A 0.0
C75A C93A C94A C95A 138.2
C92A C93A C94A C78A -138.2
C75A C93A C94A C78A 0.0
C77A C78A C94A C93A 0.0
C79A C78A C94A C93A 142.6
C77A C78A C94A C95A -142.6
C79A C78A C94A C95A 0.0
C82A C81A C95A C96A 0.0
C79A C81A C95A C96A -142.6
C82A C81A C95A C94A 142.6
C79A C81A C95A C94A 0.0
C93A C94A C95A C96A 0.0
C78A C94A C95A C96A 142.6
C93A C94A C95A C81A -142.6
C78A C94A C95A C81A 0.0
C81A C95A C96A C97A 0.0
C94A C95A C96A C97A -138.2
C81A C95A C96A C00A 138.2
C94A C95A C96A C00A 0.0
C84A C83A C97A C98A 0.0
C82A C83A C97A C98A -138.2
C84A C83A C97A C96A 138.2
C82A C83A C97A C96A 0.0
C95A C96A C97A C83A 0.0
C00A C96A C97A C83A -142.6
C95A C96A C97A C98A 142.6
C00A C96A C97A C98A 0.0
C85A C86A C98A C99A -138.2
C87A C86A C98A C99A 0.0
C85A C86A C98A C97A 0.0
C87A C86A C98A C97A 138.2
C83A C97A C98A C86A 0.0
C96A C97A C98A C86A -142.6
C83A C97A C98A C99A 142.6
C96A C97A C98A C99A 0.0
C90A C89A C99A C98A 138.2
C88A C89A C99A C98A 0.0
C90A C89A C99A C00A 0.0
C88A C89A C99A C00A -138.2
C86A C98A C99A C89A 0.0
C97A C98A C99A C89A -142.6
C86A C98A C99A C00A 142.6
C97A C98A C99A C00A 0.0
C93A C92A C00A C99A 138.2
C91A C92A C00A C99A 0.0
C93A C92A C00A C96A 0.0
C91A C92A C00A C96A -138.2
C89A C99A C00A C92A 0.0
C98A C99A C00A C92A -142.6
C89A C99A C00A C96A 142.6
C98A C99A C00A C96A 0.0
C95A C96A C00A C92A 0.0
C97A C96A C00A C92A 142.6
C95A C96A C00A C99A -142.6
C97A C96A C00A C99A 0.0
